data_1566798
loop_
_publ_author_name
'Guo, Ji'
'Liu, Junrui'
'Cui, Yingcui'
'Liu, Chuanhong'
'Wang, Yangming'
'Wang, Mou'
'Huang, Danmeng'
'Chen, Guanying'
'Wang, Wei'
'Xia, Debin'
'Fang, Xikui'

_publ_section_title
;
 Timing matters: pre-assembly versus post-assembly functionalization of a
 polyoxovanadate--organic cuboid
;
_journal_name_full 'Chemical Science'
_journal_paper_doi 10.1039/D2SC00533F
_journal_year 2022
_chemical_formula_sum 'C462 H719 N29 O236 P8 S0 V48'
_chemical_formula_weight 13148.50
_space_group_crystal_system monoclinic
_space_group_IT_number 15
_space_group_name_Hall '-C 2yc'
_space_group_name_H-M_alt 'C 1 2/c 1'
_atom_sites_solution_hydrogens geom
_atom_sites_solution_primary direct
_atom_sites_solution_secondary difmap
_audit_creation_method SHELXL-2018/3
_audit_update_record
;
2022-01-24 deposited with the CCDC.	2022-04-06 downloaded from the CCDC.
;
_cell_angle_alpha 90
_cell_angle_beta 113.9190(10)
_cell_angle_gamma 90
_cell_formula_units_Z 4
_cell_length_a 45.210(2)
_cell_length_b 27.4006(14)
_cell_length_c 55.215(4)
_cell_measurement_reflns_used 9708
_cell_measurement_temperature 173(2)
_cell_measurement_theta_max 21.46
_cell_measurement_theta_min 2.34
_cell_volume 62525(6)
_computing_cell_refinement 'Bruker APEX3'
_computing_data_collection 'Bruker APEX3'
_computing_data_reduction 'Bruker APEX3'
_computing_molecular_graphics 'Bruker SHELXTL'
_computing_publication_material 'Bruker SHELXTL'
_computing_structure_refinement 'SHELXL-2018/3 (Sheldrick, 2018)'
_computing_structure_solution 'SHELXT 2014/5 (Sheldrick, 2014)'
_diffrn_ambient_temperature 173(2)
_diffrn_measured_fraction_theta_full 0.991
_diffrn_measured_fraction_theta_max 0.991
_diffrn_measurement_device_type 'Bruker PHOTON II detector'
_diffrn_measurement_method '\f and \w scans'
_diffrn_radiation_type MoK\a
_diffrn_radiation_wavelength 0.71073
_diffrn_reflns_av_R_equivalents 0.0507
_diffrn_reflns_av_unetI/netI 0.0459
_diffrn_reflns_Laue_measured_fraction_full 0.991
_diffrn_reflns_Laue_measured_fraction_max 0.991
_diffrn_reflns_limit_h_max 46
_diffrn_reflns_limit_h_min -46
_diffrn_reflns_limit_k_max 28
_diffrn_reflns_limit_k_min -28
_diffrn_reflns_limit_l_max 56
_diffrn_reflns_limit_l_min -49
_diffrn_reflns_number 172105
_diffrn_reflns_point_group_measured_fraction_full 0.991
_diffrn_reflns_point_group_measured_fraction_max 0.991
_diffrn_reflns_theta_full 21.556
_diffrn_reflns_theta_max 21.556
_diffrn_reflns_theta_min 2.194
_exptl_absorpt_coefficient_mu 0.786
_exptl_absorpt_correction_T_max 0.7446
_exptl_absorpt_correction_T_min 0.6009
_exptl_absorpt_correction_type none
_exptl_absorpt_process_details 'Bruker APEX3'
_exptl_crystal_colour green
_exptl_crystal_density_diffrn 1.397
_exptl_crystal_density_method 'not measured'
_exptl_crystal_description prism
_exptl_crystal_F_000 27224
_exptl_crystal_size_max 0.450
_exptl_crystal_size_mid 0.350
_exptl_crystal_size_min 0.320
_refine_diff_density_max 1.973
_refine_diff_density_min -1.596
_refine_diff_density_rms 0.153
_refine_ls_extinction_method none
_refine_ls_goodness_of_fit_ref 1.051
_refine_ls_hydrogen_treatment constr
_refine_ls_matrix_type full
_refine_ls_number_parameters 1261
_refine_ls_number_reflns 35874
_refine_ls_number_restraints 52
_refine_ls_restrained_S_all 1.053
_refine_ls_R_factor_all 0.1828
_refine_ls_R_factor_gt 0.1445
_refine_ls_shift/su_max 0.001
_refine_ls_shift/su_mean 0.000
_refine_ls_structure_factor_coef Fsqd
_refine_ls_weighting_details 'w=1/[\s^2^(Fo^2^)+(0.3684P)^2^+759.9775P] where P=(Fo^2^+2Fc^2^)/3'
_refine_ls_weighting_scheme calc
_refine_ls_wR_factor_gt 0.4306
_refine_ls_wR_factor_ref 0.4952
_reflns_Friedel_coverage 0.000
_reflns_number_gt 25160
_reflns_number_total 35874
_reflns_threshold_expression 'I > 2\s(I)'
_cod_data_source_file d2sc00533f2.cif
_cod_data_source_block gj_2_sq
_cod_original_sg_symbol_H-M 'C 2/c'
_cod_database_code 1566798
_shelx_shelxl_version_number 2018/3
_shelx_space_group_comment
; 
The symmetry employed for this shelxl refinement is uniquely defined 
by the following loop, which should always be used as a source of 
symmetry information in preference to the above space-group names. 
They are only intended as comments. 
;
_shelx_estimated_absorpt_t_min 0.719
_shelx_estimated_absorpt_t_max 0.787
_exptl_absorpt_special_details SADABS-2012/1

loop_
_space_group_symop_operation_xyz
'x, y, z'
'-x, y, -z+1/2'
'x+1/2, y+1/2, z'
'-x+1/2, y+1/2, -z+1/2'
'-x, -y, -z'
'x, -y, z-1/2'
'-x+1/2, -y+1/2, -z'
'x+1/2, -y+1/2, z-1/2'

loop_
_atom_site_label
_atom_site_type_symbol
_atom_site_fract_x
_atom_site_fract_y
_atom_site_fract_z
_atom_site_U_iso_or_equiv
_atom_site_adp_type
_atom_site_occupancy
_atom_site_site_symmetry_order
_atom_site_calc_flag
_atom_site_refinement_flags_posn
_atom_site_refinement_flags_adp
_atom_site_refinement_flags_occupancy
_atom_site_disorder_assembly
_atom_site_disorder_group
C1 C 0.6958(5) 0.8146(7) 0.9395(4) 0.095(5) Uiso 1 1 d . . . . .
H1A H 0.711206 0.832998 0.934754 0.142 Uiso 1 1 d R U . . .
H1B H 0.706964 0.800543 0.957236 0.142 Uiso 1 1 d R U . . .
H1C H 0.678597 0.836547 0.939452 0.142 Uiso 1 1 d R U . . .
C2 C 0.609019 0.788089 0.913055 0.091 Uiso 1 1 d D . . . .
H2A H 0.611896 0.805152 0.929460 0.136 Uiso 1 1 d R U . . .
H2B H 0.586039 0.788017 0.901047 0.136 Uiso 1 1 d DR U . . .
H2C H 0.621452 0.804793 0.904545 0.136 Uiso 1 1 d R U . . .
C3 C 0.5278(4) 0.7140(6) 0.8939(3) 0.083(5) Uiso 1 1 d . . . . .
H3A H 0.517989 0.683556 0.896322 0.124 Uiso 1 1 d R U . . .
H3B H 0.511790 0.732909 0.879479 0.124 Uiso 1 1 d R U . . .
H3C H 0.535250 0.733107 0.910325 0.124 Uiso 1 1 d R U . . .
C4 C 0.5591(7) 0.7983(7) 0.8475(4) 0.173(11) Uiso 1 1 d D . . . .
H4A H 0.539972 0.819214 0.843040 0.260 Uiso 1 1 d R U . . .
H4B H 0.575447 0.815473 0.843354 0.260 Uiso 1 1 d R U . . .
H4C H 0.567929 0.790561 0.866459 0.260 Uiso 1 1 d DR U . . .
C5 C 0.5854(5) 0.8368(7) 0.8007(4) 0.099(5) Uiso 1 1 d . . . . .
H5A H 0.602568 0.861147 0.808351 0.149 Uiso 1 1 d R U . . .
H5B H 0.566844 0.845736 0.804652 0.149 Uiso 1 1 d R U . . .
H5C H 0.578689 0.835597 0.781446 0.149 Uiso 1 1 d R U . . .
C6 C 0.6443(4) 0.8497(5) 0.8688(3) 0.069(4) Uiso 1 1 d . . . . .
H6A H 0.646585 0.870523 0.855255 0.104 Uiso 1 1 d R U . . .
H6B H 0.659209 0.860764 0.886410 0.104 Uiso 1 1 d R U . . .
H6C H 0.622018 0.851484 0.867420 0.104 Uiso 1 1 d R U . . .
C7 C 0.5351(4) 0.6352(7) 0.7967(3) 0.092(5) Uiso 1 1 d . . . . .
H7A H 0.530788 0.605288 0.804437 0.138 Uiso 1 1 d R U . . .
H7B H 0.546762 0.627006 0.785635 0.138 Uiso 1 1 d R U . . .
H7C H 0.514626 0.651162 0.785820 0.138 Uiso 1 1 d R U . . .
C8 C 0.6529(4) 0.6116(6) 0.9429(3) 0.082(4) Uiso 1 1 d . . . . .
H8A H 0.653558 0.617895 0.960579 0.123 Uiso 1 1 d R U . . .
H8B H 0.674715 0.604255 0.944288 0.123 Uiso 1 1 d R U . . .
H8C H 0.638597 0.583839 0.934897 0.123 Uiso 1 1 d R U . . .
C9 C 0.6899(7) 0.6958(12) 0.8480(7) 0.198(14) Uiso 1 1 d . . . . .
H9A H 0.672673 0.671402 0.843777 0.297 Uiso 1 1 d R U . . .
H9B H 0.708775 0.685238 0.863681 0.297 Uiso 1 1 d R U . . .
H9C H 0.696011 0.699262 0.832980 0.297 Uiso 1 1 d DR U . . .
C10 C 0.5729(6) 0.2647(9) 1.0907(5) 0.133(8) Uiso 1 1 d . . . . .
H10A H 0.593208 0.251677 1.103988 0.200 Uiso 1 1 d R U . . .
H10B H 0.555979 0.239817 1.086233 0.200 Uiso 1 1 d R U . . .
H10C H 0.566495 0.293624 1.097797 0.200 Uiso 1 1 d R U . . .
C11 C 0.5128(6) 0.3774(10) 1.0579(5) 0.142(9) Uiso 1 1 d . . . . .
H11A H 0.502812 0.355737 1.066530 0.214 Uiso 1 1 d R U . . .
H11B H 0.496393 0.399463 1.045798 0.214 Uiso 1 1 d R U . . .
H11C H 0.529947 0.396532 1.071344 0.214 Uiso 1 1 d R U . . .
C12 C 0.4793(7) 0.2577(11) 1.0325(6) 0.177(12) Uiso 1 1 d . . . . .
H12A H 0.498237 0.237293 1.042096 0.265 Uiso 1 1 d DR U . . .
H12B H 0.459552 0.238262 1.028069 0.265 Uiso 1 1 d R U . . .
H12C H 0.478952 0.285324 1.043661 0.265 Uiso 1 1 d R U . . .
C13 C 0.4462(6) 0.1397(10) 0.9842(5) 0.150(9) Uiso 1 1 d . . . . .
H13A H 0.439907 0.124292 0.966778 0.225 Uiso 1 1 d R U . . .
H13B H 0.429035 0.162021 0.983743 0.225 Uiso 1 1 d R U . . .
H13C H 0.449471 0.114513 0.997616 0.225 Uiso 1 1 d R U . . .
C14 C 0.5370(7) 0.1632(12) 1.0551(6) 0.187(13) Uiso 1 1 d . . . . .
H14A H 0.533842 0.198645 1.054099 0.280 Uiso 1 1 d DR U . . .
H14B H 0.553901 0.154505 1.072378 0.280 Uiso 1 1 d R U . . .
H14C H 0.516752 0.146966 1.052750 0.280 Uiso 1 1 d R U . . .
C15 C 0.6285(6) 0.1592(7) 1.0942(5) 0.131(8) Uiso 1 1 d . . . . .
H15A H 0.630618 0.125054 1.089880 0.196 Uiso 1 1 d DR U . . .
H15B H 0.618860 0.160627 1.107216 0.196 Uiso 1 1 d R U . . .
H15C H 0.649934 0.174509 1.101664 0.196 Uiso 1 1 d R U . . .
C16 C 0.4714(7) 0.3264(11) 0.9430(4) 0.169(11) Uiso 1 1 d D . . . .
H16A H 0.452557 0.344459 0.942608 0.253 Uiso 1 1 d R U . . .
H16B H 0.464749 0.304227 0.927730 0.253 Uiso 1 1 d R U . . .
H16C H 0.487587 0.349352 0.942126 0.253 Uiso 1 1 d R U . . .
C17 C 0.5766(6) 0.1493(8) 0.9780(5) 0.29(2) Uiso 1 1 d D . . . .
H17A H 0.596114 0.130689 0.980373 0.442 Uiso 1 1 d DR U . . .
H17B H 0.581957 0.184153 0.980556 0.442 Uiso 1 1 d DR U . . .
H17C H 0.560104 0.144001 0.960054 0.442 Uiso 1 1 d DR U . . .
C18 C 0.6364(5) 0.3456(8) 1.0459(4) 0.118(7) Uiso 1 1 d . . . . .
H18A H 0.634536 0.348351 1.027690 0.176 Uiso 1 1 d R U . . .
H18B H 0.657565 0.331995 1.057178 0.176 Uiso 1 1 d R U . . .
H18C H 0.634071 0.377997 1.052505 0.176 Uiso 1 1 d R U . . .
C19 C 0.2202(7) 0.6818(10) 0.7543(6) 0.155(10) Uiso 1 1 d . . . . .
H19A H 0.199887 0.673706 0.755785 0.232 Uiso 1 1 d R U . . .
H19B H 0.218504 0.714420 0.746551 0.232 Uiso 1 1 d R U . . .
H19C H 0.238000 0.681293 0.771912 0.232 Uiso 1 1 d R U . . .
C20 C 0.1720(7) 0.5675(11) 0.7432(6) 0.160(10) Uiso 1 1 d . . . . .
H20A H 0.185747 0.571129 0.762115 0.240 Uiso 1 1 d R U . . .
H20B H 0.156120 0.541529 0.740766 0.240 Uiso 1 1 d R U . . .
H20C H 0.160590 0.598314 0.736345 0.240 Uiso 1 1 d R U . . .
C21 C 0.1309(6) 0.4505(9) 0.7030(5) 0.134(8) Uiso 1 1 d . . . . .
H21A H 0.110255 0.467509 0.693796 0.201 Uiso 1 1 d R U . . .
H21B H 0.137828 0.454042 0.722153 0.201 Uiso 1 1 d R U . . .
H21C H 0.128117 0.415771 0.698292 0.201 Uiso 1 1 d R U . . .
C22 C 0.1122(10) 0.5637(15) 0.6621(8) 0.220(16) Uiso 1 1 d . . . . .
H22A H 0.127490 0.586934 0.674329 0.329 Uiso 1 1 d R U . . .
H22B H 0.104810 0.540841 0.672152 0.329 Uiso 1 1 d R U . . .
H22C H 0.093566 0.581441 0.649364 0.329 Uiso 1 1 d R U . . .
C23 C 0.1117(6) 0.6620(10) 0.6077(5) 0.138(8) Uiso 1 1 d . . . . .
H23A H 0.114846 0.696051 0.613692 0.207 Uiso 1 1 d R U . . .
H23B H 0.090214 0.650987 0.605729 0.207 Uiso 1 1 d R U . . .
H23C H 0.113451 0.659505 0.590645 0.207 Uiso 1 1 d R U . . .
C24 C 0.1556(9) 0.6939(13) 0.6873(7) 0.197(14) Uiso 1 1 d . . . . .
H24A H 0.159771 0.728746 0.686381 0.296 Uiso 1 1 d R U . . .
H24B H 0.157730 0.685694 0.705229 0.296 Uiso 1 1 d R U . . .
H24C H 0.133683 0.686067 0.674535 0.296 Uiso 1 1 d R U . . .
C25 C 0.1607(5) 0.4644(6) 0.6083(4) 0.103(6) Uiso 1 1 d . . . . .
H25A H 0.180499 0.444870 0.615230 0.155 Uiso 1 1 d R U . . .
H25B H 0.160681 0.485242 0.593869 0.155 Uiso 1 1 d R U . . .
H25C H 0.141817 0.442723 0.601584 0.155 Uiso 1 1 d R U . . .
C26 C 0.2736(8) 0.4842(12) 0.7384(6) 0.177(12) Uiso 1 1 d . . . . .
H26A H 0.291697 0.507251 0.744803 0.265 Uiso 1 1 d R U . . .
H26B H 0.270106 0.473163 0.720523 0.265 Uiso 1 1 d R U . . .
H26C H 0.278558 0.456034 0.750308 0.265 Uiso 1 1 d R U . . .
C27 C 0.255523 0.664403 0.659306 0.135 Uiso 1 1 d D . . . .
H27A H 0.276544 0.664088 0.674497 0.202 Uiso 1 1 d DR U . . .
H27B H 0.255095 0.690892 0.647242 0.202 Uiso 1 1 d R U . . .
H27C H 0.252142 0.633132 0.649949 0.202 Uiso 1 1 d DR U . . .
C28 C 0.322517 -0.024995 0.613696 0.125 Uiso 1 1 d D . . . .
H28A H 0.345565 -0.017297 0.619665 0.188 Uiso 1 1 d R U . . .
H28B H 0.316223 -0.048593 0.599130 0.188 Uiso 1 1 d R U . . .
H28C H 0.318531 -0.038988 0.628434 0.188 Uiso 1 1 d R U . . .
C29 C 0.332805 0.041818 0.683630 0.170 Uiso 1 1 d . . . . .
H29A H 0.339499 0.068993 0.696252 0.256 Uiso 1 1 d R U . . .
H29B H 0.341559 0.011217 0.692980 0.256 Uiso 1 1 d R U . . .
H29C H 0.309127 0.040006 0.675377 0.256 Uiso 1 1 d R U . . .
C30 C 0.397466 -0.039826 0.664077 0.120 Uiso 1 1 d . . . . .
H30A H 0.380248 -0.049808 0.647207 0.180 Uiso 1 1 d R U . . .
H30B H 0.389459 -0.041416 0.678105 0.180 Uiso 1 1 d R U . . .
H30C H 0.416038 -0.061757 0.668430 0.180 Uiso 1 1 d R U . . .
C31 C 0.463545 -0.060309 0.639392 0.132 Uiso 1 1 d . . . . .
H31A H 0.449220 -0.088521 0.632619 0.198 Uiso 1 1 d R U . . .
H31B H 0.474575 -0.062481 0.658734 0.198 Uiso 1 1 d R U . . .
H31C H 0.479646 -0.060007 0.631703 0.198 Uiso 1 1 d R U . . .
C32 C 0.377387 -0.077956 0.586940 0.081 Uiso 1 1 d . . . . .
H32A H 0.354515 -0.086486 0.581323 0.122 Uiso 1 1 d R U . . .
H32B H 0.389533 -0.088562 0.605282 0.122 Uiso 1 1 d R U . . .
H32C H 0.386026 -0.094246 0.575388 0.122 Uiso 1 1 d R U . . .
C33 C 0.291156 -0.040659 0.540585 0.084 Uiso 1 1 d . . . . .
H33A H 0.287458 -0.037387 0.521893 0.126 Uiso 1 1 d R U . . .
H33B H 0.270564 -0.037095 0.542366 0.126 Uiso 1 1 d R U . . .
H33C H 0.300376 -0.072879 0.547080 0.126 Uiso 1 1 d R U . . .
C34 C 0.404017 0.094288 0.556718 0.130 Uiso 1 1 d D U . . .
H34A H 0.411714 0.114183 0.572851 0.195 Uiso 1 1 d R U . . .
H34B H 0.383668 0.107824 0.543806 0.195 Uiso 1 1 d R U . . .
H34C H 0.420252 0.094421 0.549171 0.195 Uiso 1 1 d R U . . .
C35 C 0.273638 0.156697 0.579431 0.117 Uiso 1 1 d . . . . .
H35A H 0.266347 0.161087 0.560264 0.176 Uiso 1 1 d R U . . .
H35B H 0.285287 0.185952 0.588618 0.176 Uiso 1 1 d R U . . .
H35C H 0.254853 0.151382 0.583705 0.176 Uiso 1 1 d R U . . .
C36 C 0.452851 0.131018 0.688871 0.088 Uiso 1 1 d D . . . .
H36A H 0.472591 0.132015 0.685603 0.132 Uiso 1 1 d R U . . .
H36B H 0.458302 0.121300 0.707267 0.132 Uiso 1 1 d R U . . .
H36C H 0.442808 0.163415 0.685730 0.132 Uiso 1 1 d R U . . .
C37 C 0.565209 0.591483 0.875395 0.068 Uiso 1 1 d D . . . .
C38 C 0.592074 0.508026 0.893765 0.079 Uiso 1 1 d . . . . .
H38 H 0.607071 0.524151 0.909039 0.095 Uiso 1 1 calc R U . . .
C39 C 0.566433 0.537870 0.871829 0.073 Uiso 1 1 d D . . . .
C40 C 0.546317 0.510749 0.852328 0.068 Uiso 1 1 d . . . . .
H40 H 0.529203 0.526865 0.838401 0.082 Uiso 1 1 calc R U . . .
C41 C 0.5485(3) 0.4584(5) 0.8507(3) 0.071(4) Uiso 1 1 d . . . . .
C42 C 0.5725(4) 0.4345(6) 0.8699(3) 0.080(4) Uiso 1 1 d . . . . .
H42 H 0.574581 0.400321 0.868250 0.096 Uiso 1 1 calc R U . . .
C43 C 0.5937(4) 0.4575(6) 0.8916(3) 0.073(4) Uiso 1 1 d . . . . .
C44 C 0.6195(5) 0.4279(9) 0.9128(4) 0.110(6) Uiso 1 1 d . . . . .
C45 C 0.5246(4) 0.4351(6) 0.8258(3) 0.071(4) Uiso 1 1 d . . . . .
C46 C 0.4927(4) 0.4492(7) 0.8146(4) 0.092(5) Uiso 1 1 d . . . . .
H46 H 0.485695 0.475562 0.822144 0.110 Uiso 1 1 calc R U . . .
C47 C 0.4699(5) 0.4252(7) 0.7920(4) 0.096(5) Uiso 1 1 d . . . . .
H47 H 0.448258 0.436629 0.784075 0.115 Uiso 1 1 calc R U . . .
C48 C 0.4793(4) 0.3842(6) 0.7813(3) 0.072(4) Uiso 1 1 d . . . . .
C49 C 0.5122(4) 0.3711(7) 0.7944(4) 0.093(5) Uiso 1 1 d . . . . .
H49 H 0.518931 0.342733 0.788167 0.111 Uiso 1 1 calc R U . . .
C50 C 0.5348(4) 0.3947(6) 0.8147(3) 0.086(5) Uiso 1 1 d . . . . .
H50 H 0.556868 0.384965 0.821499 0.103 Uiso 1 1 calc R U . . .
C51 C 0.4542(2) 0.3590(4) 0.75839(18) 0.081(4) Uiso 1 1 d G . . . .
C52 C 0.4279(3) 0.3850(3) 0.7408(2) 0.102(6) Uiso 1 1 d G . . . .
H52 H 0.424860 0.418148 0.744255 0.123 Uiso 1 1 calc R U . . .
C53 C 0.4058(2) 0.3624(4) 0.7181(2) 0.105(6) Uiso 1 1 d G . . . .
H53 H 0.387812 0.380071 0.706071 0.125 Uiso 1 1 calc R U . . .
C54 C 0.4102(2) 0.3138(4) 0.71302(18) 0.075(4) Uiso 1 1 d G . . . .
C55 C 0.4366(3) 0.2879(3) 0.7306(2) 0.099(5) Uiso 1 1 d G . . . .
H55 H 0.439594 0.254700 0.727157 0.119 Uiso 1 1 calc R U . . .
C56 C 0.4586(2) 0.3105(4) 0.7533(2) 0.087(5) Uiso 1 1 d G . . . .
H56 H 0.476643 0.292776 0.765341 0.105 Uiso 1 1 calc R U . . .
C57 C 0.3848(4) 0.2897(6) 0.6890(3) 0.081(4) Uiso 1 1 d . . . . .
C58 C 0.3662(4) 0.3190(7) 0.6682(3) 0.085(5) Uiso 1 1 d . . . . .
H58 H 0.370440 0.352943 0.668270 0.102 Uiso 1 1 calc R U . . .
C59 C 0.3410(4) 0.2975(7) 0.6472(3) 0.087(5) Uiso 1 1 d . . . . .
C60 C 0.3354(4) 0.2494(6) 0.6454(3) 0.084(5) Uiso 1 1 d . . . . .
H60 H 0.317445 0.236031 0.630924 0.100 Uiso 1 1 calc R U . . .
C61 C 0.3564(4) 0.2195(6) 0.6651(3) 0.078(4) Uiso 1 1 d . . . . .
C62 C 0.3813(4) 0.2400(5) 0.6871(3) 0.069(4) Uiso 1 1 d . . . . .
H62 H 0.395759 0.219664 0.700737 0.083 Uiso 1 1 calc R U . . .
C63 C 0.3201(4) 0.3267(6) 0.6246(3) 0.079(4) Uiso 1 1 d . . . . .
C64 C 0.3535(4) 0.1621(5) 0.6631(3) 0.066(4) Uiso 1 1 d . . . . .
C65 C 0.4889(4) 0.1728(6) 0.9370(3) 0.081(4) Uiso 1 1 d . . . . .
C66 C 0.5055(4) 0.1310(6) 0.9053(3) 0.081(4) Uiso 1 1 d . . . . .
H66 H 0.520008 0.112418 0.919758 0.097 Uiso 1 1 calc R U . . .
C67 C 0.4859(4) 0.1664(6) 0.9103(3) 0.076(4) Uiso 1 1 d . . . . .
C68 C 0.4657(4) 0.1914(6) 0.8883(3) 0.086(5) Uiso 1 1 d . . . . .
H68 H 0.452526 0.215994 0.891060 0.103 Uiso 1 1 calc R U . . .
C69 C 0.4624(4) 0.1849(7) 0.8631(4) 0.090(5) Uiso 1 1 d . . . . .
C70 C 0.4829(4) 0.1482(6) 0.8585(3) 0.079(4) Uiso 1 1 d . . . . .
H70 H 0.481650 0.142059 0.841178 0.095 Uiso 1 1 calc R U . . .
C71 C 0.5043(4) 0.1224(6) 0.8802(3) 0.081(4) Uiso 1 1 d . . . . .
C72 C 0.5262(4) 0.0820(6) 0.8777(3) 0.080(4) Uiso 1 1 d . . . . .
C73 C 0.4378(3) 0.2090(6) 0.8395(3) 0.088(5) Uiso 1 1 d G . . . .
C74 C 0.4194(5) 0.2471(7) 0.8426(3) 0.196(13) Uiso 1 1 d G . . . .
H74 H 0.422803 0.258014 0.859908 0.235 Uiso 1 1 calc R U . . .
C75 C 0.3959(4) 0.2691(6) 0.8205(4) 0.233(18) Uiso 1 1 d G . . . .
H75 H 0.383264 0.295169 0.822694 0.280 Uiso 1 1 calc R U . . .
C76 C 0.3908(3) 0.2531(6) 0.7953(3) 0.098(5) Uiso 1 1 d G . . . .
C77 C 0.4092(4) 0.2150(7) 0.7921(2) 0.183(12) Uiso 1 1 d G . . . .
H77 H 0.405796 0.204084 0.774853 0.220 Uiso 1 1 calc R U . . .
C78 C 0.4327(4) 0.1930(6) 0.8142(3) 0.177(12) Uiso 1 1 d G . . . .
H78 H 0.445336 0.166928 0.812067 0.213 Uiso 1 1 calc R U . . .
C79 C 0.3605(3) 0.2706(6) 0.7707(3) 0.104(6) Uiso 1 1 d G . . . .
C80 C 0.3343(4) 0.2924(6) 0.7735(2) 0.160(10) Uiso 1 1 d G . . . .
H80 H 0.334637 0.296979 0.790672 0.192 Uiso 1 1 calc R U . . .
C81 C 0.3077(3) 0.3077(6) 0.7513(3) 0.136(8) Uiso 1 1 d G . . . .
H81 H 0.289846 0.322606 0.753211 0.163 Uiso 1 1 calc R U . . .
C82 C 0.3072(3) 0.3010(6) 0.7262(3) 0.106(6) Uiso 1 1 d G . . . .
C83 C 0.3334(4) 0.2791(7) 0.7233(2) 0.191(13) Uiso 1 1 d G . . . .
H83 H 0.333073 0.274592 0.706133 0.229 Uiso 1 1 calc R U . . .
C84 C 0.3600(3) 0.2639(6) 0.7455(3) 0.139(8) Uiso 1 1 d G . . . .
H84 H 0.377864 0.248966 0.743593 0.167 Uiso 1 1 calc R U . . .
C85 C 0.2794(5) 0.3179(7) 0.7017(4) 0.105(6) Uiso 1 1 d . . . . .
C86 C 0.2562(4) 0.3528(6) 0.7026(4) 0.098(5) Uiso 1 1 d . . . . .
H86 H 0.259597 0.365992 0.719399 0.118 Uiso 1 1 calc R U . . .
C87 C 0.2309(4) 0.3680(6) 0.6821(3) 0.089(5) Uiso 1 1 d D . . . .
C88 C 0.2247(6) 0.3519(9) 0.6563(5) 0.127(7) Uiso 1 1 d . . . . .
H88 H 0.207484 0.364122 0.640960 0.153 Uiso 1 1 calc R U . . .
C90 C 0.2746(5) 0.3018(8) 0.6775(4) 0.118(7) Uiso 1 1 d . . . . .
H90 H 0.290443 0.281271 0.675590 0.141 Uiso 1 1 calc R U . . .
C91 C 0.2074(4) 0.4067(6) 0.6857(3) 0.094(5) Uiso 1 1 d D . . . .
C92 C 0.6345(6) 0.4996(8) 0.9923(4) 0.146(9) Uiso 1 1 d D . . . .
C93 C 0.5903(5) 0.4547(7) 0.9949(4) 0.096(5) Uiso 1 1 d . . . . .
H93 H 0.604756 0.443647 1.011930 0.115 Uiso 1 1 calc R U . . .
C94 C 0.6017(5) 0.4891(8) 0.9807(4) 0.109(6) Uiso 1 1 d . . . . .
C95 C 0.5783(4) 0.5033(7) 0.9549(4) 0.090(5) Uiso 1 1 d . . . . .
H95 H 0.584431 0.526479 0.945021 0.108 Uiso 1 1 calc R U . . .
C96 C 0.5484(3) 0.4854(5) 0.9444(3) 0.066(4) Uiso 1 1 d . . . . .
C97 C 0.5387(4) 0.4521(6) 0.9588(3) 0.072(4) Uiso 1 1 d . . . . .
H97 H 0.517597 0.438544 0.951236 0.087 Uiso 1 1 calc R U . . .
C98 C 0.5604(4) 0.4384(5) 0.9847(3) 0.067(4) Uiso 1 1 d . . . . .
C99 C 0.5502(4) 0.4033(5) 1.0013(3) 0.066(4) Uiso 1 1 d . . . . .
C100 C 0.5245(3) 0.5014(5) 0.9179(3) 0.067(4) Uiso 1 1 d . . . . .
C101 C 0.5217(3) 0.5498(5) 0.9100(3) 0.066(4) Uiso 1 1 d . . . . .
H101 H 0.535163 0.573312 0.922127 0.080 Uiso 1 1 calc R U . . .
C102 C 0.5010(4) 0.5652(6) 0.8861(3) 0.072(4) Uiso 1 1 d . . . . .
H102 H 0.499960 0.598851 0.881734 0.087 Uiso 1 1 calc R U . . .
C103 C 0.4803(3) 0.5308(5) 0.8671(3) 0.058(3) Uiso 1 1 d . . . . .
C104 C 0.4827(4) 0.4826(6) 0.8750(3) 0.078(4) Uiso 1 1 d . . . . .
H104 H 0.469507 0.458724 0.863008 0.093 Uiso 1 1 calc R U . . .
C105 C 0.5040(4) 0.4688(7) 0.9002(3) 0.085(5) Uiso 1 1 d . . . . .
H105 H 0.504560 0.435552 0.905263 0.102 Uiso 1 1 calc R U . . .
C106 C 0.45686(18) 0.5475(3) 0.84026(14) 0.067(4) Uiso 1 1 d G . . . .
C107 C 0.46415(17) 0.5895(3) 0.82965(17) 0.067(4) Uiso 1 1 d G . . . .
H107 H 0.484305 0.605468 0.838709 0.080 Uiso 1 1 calc R U . . .
C108 C 0.4419(2) 0.6081(3) 0.80578(17) 0.072(4) Uiso 1 1 d G . . . .
H108 H 0.446929 0.636816 0.798527 0.086 Uiso 1 1 calc R U . . .
C109 C 0.41245(19) 0.5848(3) 0.79252(14) 0.066(4) Uiso 1 1 d G . . . .
C110 C 0.40516(17) 0.5428(3) 0.80314(16) 0.068(4) Uiso 1 1 d G . . . .
H110 H 0.385005 0.526804 0.794075 0.082 Uiso 1 1 calc R U . . .
C111 C 0.4274(2) 0.5242(3) 0.82700(16) 0.063(4) Uiso 1 1 d G . . . .
H111 H 0.422380 0.495455 0.834257 0.075 Uiso 1 1 calc R U . . .
C112 C 0.3868(4) 0.6084(6) 0.7678(3) 0.070(4) Uiso 1 1 d . . . . .
C113 C 0.3957(3) 0.6367(5) 0.7512(3) 0.062(3) Uiso 1 1 d . . . . .
H113 H 0.417831 0.638803 0.754198 0.074 Uiso 1 1 calc R U . . .
C114 C 0.3728(3) 0.6624(5) 0.7303(3) 0.061(3) Uiso 1 1 d . . . . .
C115 C 0.3405(3) 0.6586(5) 0.7261(3) 0.066(4) Uiso 1 1 d . . . . .
H115 H 0.324813 0.676944 0.712198 0.079 Uiso 1 1 calc R U . . .
C116 C 0.3304(4) 0.6294(6) 0.7414(3) 0.076(4) Uiso 1 1 d . . . . .
C117 C 0.3542(4) 0.6046(6) 0.7623(3) 0.072(4) Uiso 1 1 d . . . . .
H117 H 0.347784 0.584298 0.773286 0.086 Uiso 1 1 calc R U . . .
C118 C 0.3832(4) 0.6971(5) 0.7143(3) 0.065(4) Uiso 1 1 d . . . . .
C119 C 0.2950(4) 0.6268(6) 0.7355(3) 0.071(4) Uiso 1 1 d . . . . .
C120 C 0.2785(3) 0.6746(5) 0.5795(2) 0.051(3) Uiso 1 1 d . . . . .
C121 C 0.2332(3) 0.6398(5) 0.5887(3) 0.065(4) Uiso 1 1 d . . . . .
H121 H 0.231232 0.670148 0.596239 0.079 Uiso 1 1 calc R U . . .
C122 C 0.2552(3) 0.6353(5) 0.5771(3) 0.061(3) Uiso 1 1 d . . . . .
C123 C 0.2571(3) 0.5921(5) 0.5654(3) 0.061(3) Uiso 1 1 d . . . . .
H123 H 0.272508 0.588811 0.557847 0.073 Uiso 1 1 calc R U . . .
C124 C 0.2366(3) 0.5520(5) 0.5643(3) 0.061(3) Uiso 1 1 d . . . . .
C125 C 0.2155(3) 0.5571(5) 0.5766(3) 0.064(4) Uiso 1 1 d . . . . .
H125 H 0.201895 0.530545 0.576322 0.076 Uiso 1 1 calc R U . . .
C126 C 0.2138(3) 0.6004(5) 0.5894(3) 0.065(4) Uiso 1 1 d . . . . .
C127 C 0.1924(4) 0.6065(5) 0.6031(3) 0.068(4) Uiso 1 1 d . . . . .
C128 C 0.2398(2) 0.5043(3) 0.55091(18) 0.061(3) Uiso 1 1 d G . . . .
C129 C 0.2518(3) 0.5050(3) 0.53138(19) 0.078(4) Uiso 1 1 d G . . . .
H129 H 0.255894 0.535228 0.524872 0.093 Uiso 1 1 calc R U . . .
C130 C 0.2579(2) 0.4614(3) 0.52136(18) 0.088(5) Uiso 1 1 d G . . . .
H130 H 0.266112 0.461815 0.508009 0.105 Uiso 1 1 calc R U . . .
C131 C 0.2520(2) 0.4171(3) 0.53088(19) 0.063(4) Uiso 1 1 d G . . . .
C132 C 0.2400(2) 0.4165(3) 0.55041(19) 0.078(4) Uiso 1 1 d G . . . .
H132 H 0.235940 0.386246 0.556914 0.094 Uiso 1 1 calc R U . . .
C133 C 0.2339(2) 0.4601(3) 0.56043(17) 0.083(4) Uiso 1 1 d G . . . .
H133 H 0.225722 0.459659 0.573778 0.099 Uiso 1 1 calc R U . . .
C134 C 0.2650(3) 0.3697(5) 0.5244(3) 0.061(3) Uiso 1 1 d . . . . .
C135 C 0.2705(3) 0.3648(5) 0.5005(3) 0.065(4) Uiso 1 1 d . . . . .
H135 H 0.266124 0.391304 0.488443 0.078 Uiso 1 1 calc R U . . .
C136 C 0.2816(3) 0.3225(5) 0.4954(3) 0.065(4) Uiso 1 1 d . . . . .
H136 H 0.284175 0.319517 0.479239 0.078 Uiso 1 1 calc R U . . .
C137 C 0.2898(3) 0.2827(5) 0.5126(2) 0.053(3) Uiso 1 1 d . . . . .
C138 C 0.2834(3) 0.2866(5) 0.5349(3) 0.059(3) Uiso 1 1 d . . . . .
H138 H 0.287214 0.259450 0.546504 0.071 Uiso 1 1 calc R U . . .
C139 C 0.2715(3) 0.3290(5) 0.5405(3) 0.061(3) Uiso 1 1 d . . . . .
H139 H 0.267498 0.330546 0.556108 0.074 Uiso 1 1 calc R U . . .
C140 C 0.3048(3) 0.2367(5) 0.5073(3) 0.055(3) Uiso 1 1 d . . . . .
C141 C 0.3210(3) 0.2364(5) 0.4903(3) 0.058(3) Uiso 1 1 d . . . . .
H141 H 0.322541 0.265562 0.481539 0.070 Uiso 1 1 calc R U . . .
C142 C 0.3347(3) 0.1936(5) 0.4863(3) 0.066(4) Uiso 1 1 d . . . . .
C143 C 0.3331(3) 0.1522(5) 0.4991(3) 0.058(3) Uiso 1 1 d . . . . .
H143 H 0.343305 0.123480 0.496568 0.070 Uiso 1 1 calc R U . . .
C144 C 0.3169(3) 0.1506(5) 0.5157(3) 0.056(3) Uiso 1 1 d . . . . .
C145 C 0.3024(3) 0.1930(4) 0.5196(2) 0.048(3) Uiso 1 1 d . . . . .
H145 H 0.290761 0.192341 0.530544 0.058 Uiso 1 1 calc R U . . .
C146 C 0.3565(3) 0.1943(5) 0.4714(3) 0.064(4) Uiso 1 1 d . . . . .
C147 C 0.3166(3) 0.1054(5) 0.5302(3) 0.059(3) Uiso 1 1 d . . . . .
C148 C 0.6353(3) 0.6227(3) 0.85960(19) 0.073(4) Uiso 1 1 d G . . . .
C149 C 0.6542(2) 0.5944(3) 0.88124(15) 0.060(3) Uiso 1 1 d G . . . .
H149 H 0.666005 0.609382 0.897910 0.071 Uiso 1 1 calc R U . . .
C150 C 0.6558(3) 0.5442(3) 0.87849(19) 0.091(5) Uiso 1 1 d G . . . .
H150 H 0.668743 0.524815 0.893284 0.110 Uiso 1 1 calc R U . . .
C151 C 0.6385(3) 0.5222(3) 0.8541(2) 0.110(6) Uiso 1 1 d G . . . .
H151 H 0.639633 0.487896 0.852225 0.133 Uiso 1 1 calc R U . . .
C152 C 0.6196(3) 0.5505(4) 0.83246(18) 0.111(6) Uiso 1 1 d G . . . .
H152 H 0.607785 0.535543 0.815793 0.134 Uiso 1 1 calc R U . . .
C153 C 0.6180(3) 0.6008(4) 0.83521(16) 0.097(5) Uiso 1 1 d G . . . .
H153 H 0.605047 0.620111 0.820419 0.116 Uiso 1 1 calc R U . . .
C154 C 0.565767 0.270871 0.977852 0.065 Uiso 1 1 d . . . . .
C155 C 0.543608 0.275201 0.951680 0.143 Uiso 1 1 d . . . . .
H155 H 0.523452 0.258621 0.945838 0.171 Uiso 1 1 calc R U . . .
C156 C 0.550941 0.303790 0.934056 0.147 Uiso 1 1 d . . . . .
H156 H 0.535796 0.306749 0.916169 0.177 Uiso 1 1 calc R U . . .
C157 C 0.580433 0.328050 0.942604 0.154 Uiso 1 1 d . . . . .
H157 H 0.584851 0.349146 0.930823 0.185 Uiso 1 1 calc R U . . .
C158 C 0.602962 0.321745 0.967712 0.104 Uiso 1 1 d . . . . .
H158 H 0.623983 0.335235 0.972775 0.124 Uiso 1 1 calc R U . . .
C159 C 0.595260 0.295131 0.986400 0.110 Uiso 1 1 d . . . . .
H159 H 0.610017 0.293893 1.004477 0.132 Uiso 1 1 calc R U . . .
C160 C 0.2421(4) 0.5344(6) 0.6670(3) 0.080 Uiso 1 1 d . . . . .
C161 C 0.2683(5) 0.5668(7) 0.6684(4) 0.106 Uiso 1 1 d . . . . .
H161 H 0.272157 0.596166 0.678380 0.127 Uiso 1 1 calc DR U . . .
C162 C 0.287816 0.554643 0.654825 0.142 Uiso 1 1 d . . . . .
H162 H 0.304177 0.576486 0.654912 0.170 Uiso 1 1 calc R U . . .
C163 C 0.283039 0.510529 0.641335 0.148 Uiso 1 1 d . . . . .
H163 H 0.296770 0.501516 0.632840 0.178 Uiso 1 1 calc R U . . .
C164 C 0.258172 0.479602 0.640274 0.104 Uiso 1 1 d . . . . .
H164 H 0.254907 0.449453 0.631053 0.125 Uiso 1 1 calc R U . . .
C165 C 0.238082 0.492787 0.652704 0.089 Uiso 1 1 d . . . . .
H165 H 0.220711 0.471676 0.651089 0.107 Uiso 1 1 calc R U . . .
C166 C 0.381958 0.148870 0.607220 0.109 Uiso 1 1 d . . . . .
C167 C 0.356764 0.178923 0.591392 0.078 Uiso 1 1 d . . . . .
H167 H 0.337228 0.165004 0.579032 0.093 Uiso 1 1 calc R U . . .
C168 C 0.360153 0.229342 0.593648 0.074 Uiso 1 1 d . . . . .
H168 H 0.342934 0.249881 0.582830 0.089 Uiso 1 1 calc R U . . .
C169 C 0.388736 0.249709 0.611733 0.141 Uiso 1 1 d . . . . .
H169 H 0.391052 0.284168 0.613275 0.169 Uiso 1 1 calc R U . . .
C170 C 0.413930 0.219657 0.627562 0.142 Uiso 1 1 d . . . . .
H170 H 0.433465 0.233577 0.639923 0.170 Uiso 1 1 calc R U . . .
C171 C 0.410542 0.169238 0.625305 0.157 Uiso 1 1 d . . . . .
H171 H 0.427762 0.148699 0.636122 0.188 Uiso 1 1 calc R U . . .
C89 C 0.247640 0.313895 0.655402 0.134 Uiso 1 1 d D . . . .
C172 C 0.238883 0.296199 0.626285 0.180 Uiso 1 1 d D U . . .
O103 O 0.248804 0.256301 0.623677 0.119 Uiso 1 1 d D U . . .
O104 O 0.225109 0.326258 0.607326 0.111 Uiso 1 1 d D U . . .
O1 O 0.65564(19) 0.7076(3) 0.88856(16) 0.052(2) Uiso 1 1 d . . . . .
O2 O 0.61807(19) 0.7138(3) 0.83973(16) 0.054(2) Uiso 1 1 d . . . . .
O3 O 0.5979(2) 0.6790(3) 0.87244(17) 0.061(2) Uiso 1 1 d . . . . .
O4 O 0.7169(2) 0.8086(4) 0.8942(2) 0.076(3) Uiso 1 1 d . . . . .
O5 O 0.6824(2) 0.7765(3) 0.92119(17) 0.062(2) Uiso 1 1 d . . . . .
O6 O 0.6787(2) 0.7249(4) 0.9626(2) 0.076(3) Uiso 1 1 d . . . . .
O7 O 0.64040(19) 0.6539(3) 0.92670(16) 0.053(2) Uiso 1 1 d . . . . .
O8 O 0.6207(2) 0.7380(3) 0.91901(18) 0.067(2) Uiso 1 1 d D . . . .
O9 O 0.5848(2) 0.6747(4) 0.9358(2) 0.077(3) Uiso 1 1 d . . . . .
O10 O 0.5532(2) 0.7032(3) 0.88598(18) 0.066(2) Uiso 1 1 d . . . . .
O11 O 0.5572(2) 0.7482(3) 0.83766(18) 0.063(2) Uiso 1 1 d D . . . .
O12 O 0.5547(2) 0.6693(3) 0.81731(18) 0.064(2) Uiso 1 1 d . . . . .
O13 O 0.5064(2) 0.6881(4) 0.8357(2) 0.077(3) Uiso 1 1 d . . . . .
O14 O 0.5393(3) 0.7503(4) 0.7828(2) 0.084(3) Uiso 1 1 d . . . . .
O15 O 0.5976(2) 0.7909(4) 0.81229(19) 0.069(2) Uiso 1 1 d . . . . .
O16 O 0.6583(3) 0.8179(4) 0.8183(2) 0.082(3) Uiso 1 1 d . . . . .
O17 O 0.6514(2) 0.8016(3) 0.86483(18) 0.065(2) Uiso 1 1 d . . . . .
O18 O 0.6843(2) 0.7410(3) 0.85356(17) 0.060(2) Uiso 1 1 d . . . . .
O19 O 0.5814(2) 0.2237(3) 1.02459(18) 0.067(2) Uiso 1 1 d . . . . .
O20 O 0.5237(3) 0.2172(4) 0.9897(2) 0.081(3) Uiso 1 1 d . . . . .
O21 O 0.5455(2) 0.2978(4) 1.01337(19) 0.073(3) Uiso 1 1 d . . . . .
O22 O 0.5873(3) 0.3761(4) 1.0761(2) 0.094(3) Uiso 1 1 d . . . . .
O23 O 0.5791(3) 0.2771(4) 1.0677(2) 0.089(3) Uiso 1 1 d . . . . .
O24 O 0.6114(2) 0.3159(4) 1.04641(19) 0.072(3) Uiso 1 1 d . . . . .
O25 O 0.6468(3) 0.2617(4) 1.0915(2) 0.096(3) Uiso 1 1 d . . . . .
O26 O 0.6073(3) 0.1817(4) 1.0692(2) 0.090(3) Uiso 1 1 d . . . . .
O27 O 0.5981(3) 0.0913(5) 1.0472(2) 0.099(4) Uiso 1 1 d . . . . .
O28 O 0.5431(3) 0.1478(4) 1.0319(2) 0.091(3) Uiso 1 1 d . . . . .
O29 O 0.5632(3) 0.1326(4) 0.9970(2) 0.082(3) Uiso 1 1 d D . . . .
O30 O 0.5092(4) 0.0837(6) 0.9949(3) 0.123(5) Uiso 1 1 d . . . . .
O31 O 0.4776(3) 0.1689(5) 0.9909(3) 0.109(4) Uiso 1 1 d . . . . .
O32 O 0.4331(4) 0.2395(6) 0.9639(3) 0.126(5) Uiso 1 1 d . . . . .
O33 O 0.4840(3) 0.3020(4) 0.9685(2) 0.088(3) Uiso 1 1 d D . . . .
O34 O 0.4828(3) 0.2715(5) 1.0092(3) 0.108(4) Uiso 1 1 d . . . . .
O35 O 0.4675(3) 0.3686(5) 0.9996(3) 0.117(4) Uiso 1 1 d . . . . .
O36 O 0.5261(3) 0.3491(4) 1.0418(2) 0.090(3) Uiso 1 1 d . . . . .
O37 O 0.2284(2) 0.5897(4) 0.7012(2) 0.074(3) Uiso 1 1 d . . . . .
O38 O 0.1895(2) 0.5842(4) 0.6541(2) 0.077(3) Uiso 1 1 d . . . . .
O39 O 0.1959(3) 0.5129(4) 0.6839(2) 0.085(3) Uiso 1 1 d . . . . .
O40 O 0.2492(4) 0.5784(6) 0.7752(3) 0.131(5) Uiso 1 1 d . . . . .
O41 O 0.2455(3) 0.5081(4) 0.7366(2) 0.085(3) Uiso 1 1 d . . . . .
O42 O 0.1944(3) 0.5500(5) 0.7309(3) 0.105(4) Uiso 1 1 d . . . . .
O43 O 0.1982(4) 0.4557(6) 0.7473(3) 0.121(4) Uiso 1 1 d . . . . .
O44 O 0.1546(3) 0.4734(5) 0.6958(3) 0.111(4) Uiso 1 1 d . . . . .
O45 O 0.1183(3) 0.4405(5) 0.6462(3) 0.111(4) Uiso 1 1 d . . . . .
O46 O 0.1600(3) 0.4929(4) 0.6287(2) 0.081(3) Uiso 1 1 d . . . . .
O47 O 0.1315(3) 0.5392(5) 0.6501(2) 0.097(3) Uiso 1 1 d . . . . .
O48 O 0.1107(3) 0.5540(5) 0.5955(3) 0.103(4) Uiso 1 1 d . . . . .
O49 O 0.1393(3) 0.6332(4) 0.6272(2) 0.081(3) Uiso 1 1 d . . . . .
O50 O 0.1709(3) 0.7183(5) 0.6356(3) 0.102(4) Uiso 1 1 d . . . . .
O51 O 0.1822(3) 0.6686(4) 0.6816(2) 0.093(3) Uiso 1 1 d . . . . .
O52 O 0.2289(2) 0.6723(4) 0.66888(19) 0.072(3) Uiso 1 1 d D . . . .
O53 O 0.2333(3) 0.7286(5) 0.7121(3) 0.103(4) Uiso 1 1 d . . . . .
O54 O 0.2257(3) 0.6463(5) 0.7372(2) 0.097(3) Uiso 1 1 d . . . . .
O55 O 0.3643(2) 0.0838(3) 0.63133(18) 0.064(2) Uiso 1 1 d . . . . .
O56 O 0.4092(2) 0.0586(3) 0.61754(18) 0.064(2) Uiso 1 1 d . . . . .
O57 O 0.3512(2) 0.0636(3) 0.58382(16) 0.054(2) Uiso 1 1 d . . . . .
O58 O 0.4031(3) 0.0575(5) 0.7052(2) 0.099(4) Uiso 1 1 d . . . . .
O59 O 0.4289(2) 0.0941(4) 0.67026(19) 0.076(3) Uiso 1 1 d D . . . .
O60 O 0.4067(2) 0.0113(4) 0.6625(2) 0.077(3) Uiso 1 1 d . . . . .
O61 O 0.4729(3) 0.0158(5) 0.6833(3) 0.107(4) Uiso 1 1 d . . . . .
O62 O 0.4426(2) -0.0180(4) 0.6320(2) 0.078(3) Uiso 1 1 d . . . . .
O63 O 0.4414(3) -0.0338(4) 0.5824(2) 0.094(3) Uiso 1 1 d . . . . .
O64 O 0.3821(2) -0.0255(3) 0.58478(18) 0.066(2) Uiso 1 1 d . . . . .
O65 O 0.3983(2) 0.0423(3) 0.56278(19) 0.071(3) Uiso 1 1 d D . . . .
O66 O 0.3510(3) -0.0262(4) 0.5307(2) 0.083(3) Uiso 1 1 d . . . . .
O67 O 0.3132(2) -0.0020(4) 0.55614(18) 0.070(3) Uiso 1 1 d . . . . .
O68 O 0.2594(3) 0.0438(4) 0.5566(2) 0.080(3) Uiso 1 1 d . . . . .
O69 O 0.2995(2) 0.1091(3) 0.59362(17) 0.062(2) Uiso 1 1 d . . . . .
O70 O 0.3087(2) 0.0224(3) 0.60541(18) 0.068(2) Uiso 1 1 d D . . . .
O71 O 0.2821(3) 0.0737(4) 0.6344(2) 0.080(3) Uiso 1 1 d . . . . .
O72 O 0.3437(2) 0.0460(4) 0.6628(2) 0.076(3) Uiso 1 1 d . . . . .
O73 O 0.5822(2) 0.6062(3) 0.89888(17) 0.064(2) Uiso 1 1 d D . . . .
O74 O 0.5479(2) 0.6117(3) 0.85632(16) 0.058(2) Uiso 1 1 d D . . . .
O75 O 0.6372(4) 0.4520(6) 0.9334(3) 0.128(5) Uiso 1 1 d . . . . .
O76 O 0.6208(4) 0.3836(7) 0.9104(3) 0.141(5) Uiso 1 1 d . . . . .
O77 O 0.3269(4) 0.3744(6) 0.6281(3) 0.127(5) Uiso 1 1 d . . . . .
O78 O 0.2990(4) 0.3111(5) 0.6044(3) 0.116(4) Uiso 1 1 d . . . . .
O79 O 0.3766(2) 0.1395(4) 0.67680(19) 0.071(3) Uiso 1 1 d . . . . .
O80 O 0.3269(2) 0.1479(4) 0.64559(19) 0.071(3) Uiso 1 1 d . . . . .
O81 O 0.6458(4) 0.5333(6) 0.9817(3) 0.120 Uiso 1 1 d . U . . .
O82 O 0.6552(4) 0.4805(6) 1.0121(3) 0.135 Uiso 1 1 d D U . . .
O83 O 0.5699(2) 0.3938(4) 1.0233(2) 0.074(3) Uiso 1 1 d . . . . .
O84 O 0.5215(3) 0.3886(4) 0.9902(2) 0.081(3) Uiso 1 1 d . . . . .
O85 O 0.4099(2) 0.6944(4) 0.71458(19) 0.071(3) Uiso 1 1 d . . . . .
O86 O 0.3599(2) 0.7260(3) 0.69962(18) 0.068(2) Uiso 1 1 d . . . . .
O87 O 0.2780(2) 0.6587(4) 0.7206(2) 0.075(3) Uiso 1 1 d . . . . .
O88 O 0.2861(3) 0.5943(4) 0.7479(2) 0.082(3) Uiso 1 1 d . . . . .
O89 O 0.4717(3) 0.2111(4) 0.9405(2) 0.093(3) Uiso 1 1 d . . . . .
O90 O 0.5042(3) 0.1437(4) 0.9542(2) 0.087(3) Uiso 1 1 d . . . . .
O91 O 0.5396(3) 0.0578(4) 0.8966(2) 0.085(3) Uiso 1 1 d . . . . .
O92 O 0.5261(3) 0.0788(4) 0.8549(2) 0.083(3) Uiso 1 1 d . . . . .
O93 O 0.2146(3) 0.4208(4) 0.7081(2) 0.095(3) Uiso 1 1 d D . . . .
O94 O 0.1821(3) 0.4180(4) 0.6649(2) 0.095(3) Uiso 1 1 d D . . . .
O95 O 0.2774(2) 0.7118(3) 0.59341(17) 0.062(2) Uiso 1 1 d . . . . .
O96 O 0.2955(2) 0.6736(3) 0.56658(16) 0.056(2) Uiso 1 1 d . . . . .
O97 O 0.1945(2) 0.6453(4) 0.61568(19) 0.069(2) Uiso 1 1 d . . . . .
O98 O 0.1719(2) 0.5721(4) 0.6008(2) 0.077(3) Uiso 1 1 d . . . . .
O99 O 0.3536(2) 0.2307(4) 0.45636(19) 0.071(3) Uiso 1 1 d . . . . .
O100 O 0.3721(2) 0.1568(4) 0.4715(2) 0.077(3) Uiso 1 1 d . . . . .
O101 O 0.2991(2) 0.1029(3) 0.54319(17) 0.060(2) Uiso 1 1 d . . . . .
O102 O 0.3344(2) 0.0702(3) 0.52893(18) 0.063(2) Uiso 1 1 d . . . . .
N1S N 0.2255(5) 0.6717(7) 0.5125(4) 0.133(6) Uiso 1 1 d D . . . .
C1S C 0.1971(6) 0.6410(10) 0.5073(6) 0.165(11) Uiso 1 1 d D . . . .
H1S1 H 0.196507 0.614565 0.495137 0.247 Uiso 1 1 d R U . . .
H1S2 H 0.177706 0.661263 0.499138 0.247 Uiso 1 1 d R U . . .
H1S3 H 0.197798 0.627063 0.523860 0.247 Uiso 1 1 d R U . . .
C2S C 0.2259(6) 0.7210(8) 0.5227(5) 0.131(8) Uiso 1 1 d D . . . .
H2S1 H 0.210320 0.723968 0.530789 0.196 Uiso 1 1 d R U . . .
H2S2 H 0.219989 0.743675 0.507695 0.196 Uiso 1 1 d R U . . .
H2S3 H 0.247626 0.728964 0.535812 0.196 Uiso 1 1 d R U . . .
C3S C 0.2523(5) 0.6580(9) 0.5086(4) 0.122(7) Uiso 1 1 d D . . . .
H3S H 0.269725 0.680303 0.512552 0.146 Uiso 1 1 calc R U . . .
O2S O 0.2543(5) 0.6169(8) 0.4999(4) 0.159(6) Uiso 1 1 d . . . . .
N2S N 0.4059(6) 0.6798(10) 0.8377(5) 0.089(8) Uiso 0.5 1 d D . P . .
C4S C 0.4005(11) 0.6375(13) 0.8514(8) 0.114(13) Uiso 0.5 1 d D . P . .
H4S1 H 0.377443 0.629833 0.845152 0.172 Uiso 0.5 1 d R U P . .
H4S2 H 0.409235 0.645405 0.870340 0.172 Uiso 0.5 1 d R U P . .
H4S3 H 0.412045 0.609148 0.848649 0.172 Uiso 0.5 1 d R U P . .
C5S C 0.4363(7) 0.7068(13) 0.8472(7) 0.092(10) Uiso 0.5 1 d D . P . .
H5S1 H 0.434403 0.738568 0.838560 0.138 Uiso 0.5 1 d R U P . .
H5S2 H 0.453115 0.687432 0.844904 0.138 Uiso 0.5 1 d R U P . .
H5S3 H 0.441971 0.711774 0.866194 0.138 Uiso 0.5 1 d R U P . .
C6S C 0.3845(11) 0.6989(17) 0.8151(8) 0.148(18) Uiso 0.5 1 d D . P . .
H6S H 0.364304 0.682378 0.807671 0.177 Uiso 0.5 1 calc R U P . .
O1S O 0.3867(8) 0.7335(12) 0.8027(6) 0.131(10) Uiso 0.5 1 d D . P . .
N3S N 0.3840(4) 0.9813(6) 0.4827(3) 0.099(4) Uiso 1 1 d D . . . .
C7S C 0.3589(4) 1.0209(7) 0.4786(4) 0.106(6) Uiso 1 1 d . . . . .
H7S1 H 0.344131 1.011917 0.486827 0.160 Uiso 1 1 d R U . . .
H7S2 H 0.346466 1.025962 0.459522 0.160 Uiso 1 1 d R U . . .
H7S3 H 0.370319 1.050999 0.486596 0.160 Uiso 1 1 d DR U . . .
C8S C 0.3704(7) 0.9345(8) 0.4857(6) 0.154(10) Uiso 1 1 d D . . . .
H8S1 H 0.388092 0.911304 0.494255 0.230 Uiso 1 1 d R U . . .
H8S2 H 0.356449 0.922574 0.468009 0.230 Uiso 1 1 d R U . . .
H8S3 H 0.357680 0.937760 0.496390 0.230 Uiso 1 1 d R U . . .
C9S C 0.3871(6) 0.9719(10) 0.4575(4) 0.137(8) Uiso 1 1 d D . . . .
H9S1 H 0.391640 1.002354 0.450393 0.206 Uiso 1 1 d R U . . .
H9S2 H 0.367627 0.956687 0.444273 0.206 Uiso 1 1 d R U . . .
H9S3 H 0.405474 0.949592 0.461861 0.206 Uiso 1 1 d R U . . .
C10S C 0.4122(5) 0.9954(10) 0.5036(5) 0.148(9) Uiso 1 1 d . . . . .
H10D H 0.408413 1.027252 0.509816 0.222 Uiso 1 1 d DR U . . .
H10E H 0.429172 0.998406 0.496867 0.222 Uiso 1 1 d R U . . .
H10F H 0.419112 0.971992 0.518255 0.222 Uiso 1 1 d R U . . .
N4S N 0.5443(5) 0.7910(9) 0.7198(5) 0.076(7) Uiso 0.5 1 d D . P . .
C11S C 0.5790(6) 0.8005(15) 0.7368(7) 0.099(11) Uiso 0.5 1 d D . P . .
H11D H 0.585227 0.833907 0.734696 0.149 Uiso 0.5 1 d R U P . .
H11E H 0.591694 0.777382 0.731371 0.149 Uiso 0.5 1 d R U P . .
H11F H 0.583186 0.794768 0.755479 0.149 Uiso 0.5 1 d R U P . .
C12S C 0.5236(7) 0.8217(11) 0.7282(7) 0.083(9) Uiso 0.5 1 d D . P . .
H12D H 0.502018 0.825388 0.713936 0.125 Uiso 0.5 1 d R U P . .
H12E H 0.533684 0.853931 0.733269 0.125 Uiso 0.5 1 d R U P . .
H12F H 0.521711 0.806436 0.743588 0.125 Uiso 0.5 1 d R U P . .
C13S C 0.5309(17) 0.809(3) 0.6931(14) 0.19(3) Uiso 0.5 1 d . . P . .
H13D H 0.513307 0.785364 0.684029 0.291 Uiso 0.5 1 d R U P . .
H13E H 0.546998 0.806432 0.685471 0.291 Uiso 0.5 1 d R U P . .
H13F H 0.522089 0.841702 0.690848 0.291 Uiso 0.5 1 d R U P . .
C14S C 0.4621(7) 0.7381(10) 0.7785(5) 0.063(7) Uiso 0.5 1 d . . P . .
H14D H 0.444775 0.719605 0.780709 0.094 Uiso 0.5 1 d R U P . .
H14E H 0.483010 0.728560 0.792271 0.094 Uiso 0.5 1 d R U P . .
H14F H 0.461865 0.731058 0.761003 0.094 Uiso 0.5 1 d R U P . .
N5S N 0.3094(8) 0.8020(11) 0.7577(6) 0.101(9) Uiso 0.5 1 d D . P . .
C15S C 0.3200(8) 0.7694(12) 0.7407(6) 0.087(9) Uiso 0.5 1 d D . P . .
H15D H 0.304791 0.775168 0.722342 0.131 Uiso 0.5 1 d R U P . .
H15E H 0.318918 0.735021 0.745238 0.131 Uiso 0.5 1 d R U P . .
H15F H 0.342017 0.777070 0.742624 0.131 Uiso 0.5 1 d R U P . .
C16S C 0.3008(14) 0.772(2) 0.7768(10) 0.16(2) Uiso 0.5 1 d D . P . .
H16D H 0.291525 0.795006 0.785550 0.237 Uiso 0.5 1 d R U P . .
H16E H 0.320439 0.757549 0.790038 0.237 Uiso 0.5 1 d R U P . .
H16F H 0.285065 0.746787 0.767784 0.237 Uiso 0.5 1 d R U P . .
C17S C 0.3377(12) 0.8339(18) 0.7747(10) 0.130(15) Uiso 0.5 1 d . . P . .
H17D H 0.338223 0.862294 0.764114 0.195 Uiso 0.5 1 d R U P . .
H17E H 0.358465 0.816693 0.780754 0.195 Uiso 0.5 1 d R U P . .
H17F H 0.333765 0.844616 0.790055 0.195 Uiso 0.5 1 d R U P . .
C18S C 0.2180(8) 0.3333(13) 0.7578(7) 0.087(9) Uiso 0.5 1 d . . P . .
H18D H 0.237183 0.322314 0.755333 0.130 Uiso 0.5 1 d R U P . .
H18E H 0.222133 0.331763 0.776622 0.130 Uiso 0.5 1 d R U P . .
H18F H 0.212955 0.367063 0.751532 0.130 Uiso 0.5 1 d R U P . .
N6S N 0.6143(7) 0.6716(10) 1.0048(6) 0.107(10) Uiso 0.5 1 d D . P . .
C19S C 0.5992(9) 0.6248(11) 0.9912(7) 0.093(10) Uiso 0.5 1 d D . P . .
H19D H 0.616811 0.601324 0.994737 0.140 Uiso 0.5 1 d R U P . .
H19E H 0.587963 0.630055 0.972100 0.140 Uiso 0.5 1 d R U P . .
H19F H 0.583912 0.611998 0.998151 0.140 Uiso 0.5 1 d R U P . .
C20S C 0.6430(9) 0.6863(16) 0.9988(9) 0.116(13) Uiso 0.5 1 d D . P . .
H20D H 0.658649 0.702065 1.014754 0.174 Uiso 0.5 1 d R U P . .
H20E H 0.637793 0.708264 0.983609 0.174 Uiso 0.5 1 d R U P . .
H20F H 0.652218 0.655979 0.995485 0.174 Uiso 0.5 1 d R U P . .
C21S C 0.5877(9) 0.7070(15) 0.9915(9) 0.120(14) Uiso 0.5 1 d D . P . .
H21D H 0.572763 0.708787 1.000242 0.180 Uiso 0.5 1 d R U P . .
H21E H 0.575779 0.697350 0.972912 0.180 Uiso 0.5 1 d R U P . .
H21F H 0.597732 0.738952 0.992193 0.180 Uiso 0.5 1 d R U P . .
C22S C 0.6219(16) 0.669(3) 1.0337(7) 0.19(3) Uiso 0.5 1 d D . P . .
H22D H 0.618498 0.701595 1.039558 0.281 Uiso 0.5 1 d R U P . .
H22E H 0.645129 0.662216 1.040601 0.281 Uiso 0.5 1 d R U P . .
H22F H 0.611267 0.644589 1.040368 0.281 Uiso 0.5 1 d R U P . .
P1 P 0.62728(9) 0.68505(11) 0.86562(7) 0.0526(8) Uani 1 1 d . . . . .
P2 P 0.55401(11) 0.25145(13) 1.00304(8) 0.0679(11) Uani 1 1 d . . . . .
P3 P 0.21297(9) 0.55666(15) 0.67793(9) 0.0699(11) Uani 1 1 d . . . . .
P4 P 0.37584(9) 0.08491(12) 0.60883(8) 0.0594(9) Uani 1 1 d . . . . .
V1 V 0.69059(6) 0.76645(7) 0.88903(5) 0.0611(6) Uani 1 1 d . . . . .
V2 V 0.66543(6) 0.71500(8) 0.93121(4) 0.0591(6) Uani 1 1 d . . . . .
V3 V 0.59498(6) 0.67662(9) 0.91148(5) 0.0608(6) Uani 1 1 d . . . . .
V4 V 0.54545(6) 0.68461(8) 0.84809(5) 0.0614(6) Uani 1 1 d . . . . .
V5 V 0.56980(6) 0.73187(9) 0.80832(5) 0.0656(7) Uani 1 1 d . . . . .
V6 V 0.64449(6) 0.77409(8) 0.82983(5) 0.0633(7) Uani 1 1 d . . . . .
V7 V 0.57238(8) 0.34104(9) 1.04969(5) 0.0826(9) Uani 1 1 d . . . . .
V8 V 0.61786(9) 0.25122(10) 1.06313(6) 0.0883(9) Uani 1 1 d . . . . .
V9 V 0.58839(8) 0.14531(9) 1.03534(6) 0.0846(9) Uani 1 1 d . . . . .
V10 V 0.51817(9) 0.13829(10) 0.99347(8) 0.1018(11) Uani 1 1 d . . . . .
V11 V 0.47161(8) 0.23677(12) 0.97552(9) 0.1042(11) Uani 1 1 d . U . . .
V12 V 0.49842(8) 0.33526(10) 1.00328(7) 0.0915(9) Uani 1 1 d . . . . .
V13 V 0.23946(8) 0.57705(13) 0.74422(7) 0.0964(10) Uani 1 1 d . . . . .
V14 V 0.20025(8) 0.48187(13) 0.72213(8) 0.1003(10) Uani 1 1 d . . . . .
V15 V 0.15059(7) 0.47431(12) 0.65897(7) 0.0946(10) Uani 1 1 d . . . . .
V16 V 0.14346(6) 0.56141(11) 0.62144(7) 0.0851(9) Uani 1 1 d . . . . .
V17 V 0.18196(6) 0.66476(10) 0.64584(6) 0.0800(8) Uani 1 1 d . . . . .
V18 V 0.22923(7) 0.67230(11) 0.70465(6) 0.0831(8) Uani 1 1 d . . . . .
V19 V 0.38978(7) 0.06934(10) 0.67390(5) 0.0771(8) Uani 1 1 d . . . . .
V20 V 0.44385(7) 0.03618(10) 0.65673(6) 0.0817(8) Uani 1 1 d . . . . .
V21 V 0.42515(7) 0.00551(8) 0.59454(6) 0.0723(7) Uani 1 1 d . . . . .
V22 V 0.35458(7) 0.01272(8) 0.55349(5) 0.0677(7) Uani 1 1 d . . . . .
V23 V 0.29789(6) 0.05408(8) 0.57073(5) 0.0625(6) Uani 1 1 d . . . . .
V24 V 0.31463(7) 0.07856(9) 0.62971(5) 0.0691(7) Uani 1 1 d . . . . .

loop_
_atom_site_aniso_label
_atom_site_aniso_U_11
_atom_site_aniso_U_22
_atom_site_aniso_U_33
_atom_site_aniso_U_23
_atom_site_aniso_U_13
_atom_site_aniso_U_12
P1 0.066(2) 0.0303(16) 0.057(2) -0.0064(14) 0.0203(17) -0.0034(14)
P2 0.093(3) 0.053(2) 0.083(3) -0.0093(19) 0.062(2) -0.0104(19)
P3 0.054(2) 0.064(2) 0.100(3) -0.003(2) 0.040(2) 0.0056(18)
P4 0.072(2) 0.0406(18) 0.077(2) -0.0048(16) 0.043(2) -0.0092(16)
V1 0.0661(15) 0.0339(11) 0.0710(15) -0.0019(10) 0.0151(12) -0.0081(10)
V2 0.0632(14) 0.0455(12) 0.0555(13) -0.0119(10) 0.0106(11) -0.0037(10)
V3 0.0580(14) 0.0592(14) 0.0606(14) -0.0083(11) 0.0192(11) 0.0015(11)
V4 0.0590(14) 0.0542(14) 0.0621(14) -0.0075(11) 0.0153(11) -0.0042(11)
V5 0.0696(16) 0.0548(14) 0.0574(14) -0.0024(11) 0.0102(12) 0.0002(11)
V6 0.0799(17) 0.0370(12) 0.0656(15) -0.0005(10) 0.0217(13) -0.0027(11)
V7 0.140(3) 0.0550(15) 0.0773(18) -0.0030(13) 0.0696(18) 0.0049(15)
V8 0.156(3) 0.0564(15) 0.0731(17) 0.0087(13) 0.0679(19) 0.0158(16)
V9 0.141(3) 0.0474(14) 0.103(2) 0.0094(13) 0.088(2) 0.0005(15)
V10 0.128(3) 0.0556(16) 0.172(3) -0.0145(18) 0.113(3) -0.0220(16)
V11 0.096(2) 0.0780(19) 0.176(3) -0.030(2) 0.092(2) -0.0166(16)
V12 0.113(2) 0.0643(17) 0.134(3) -0.0145(16) 0.087(2) 0.0001(15)
V13 0.105(2) 0.101(2) 0.103(2) -0.0049(18) 0.062(2) -0.0009(18)
V14 0.091(2) 0.101(2) 0.132(3) 0.002(2) 0.069(2) -0.0090(18)
V15 0.0608(17) 0.089(2) 0.143(3) -0.0023(19) 0.0507(18) -0.0087(15)
V16 0.0463(14) 0.0828(19) 0.123(2) -0.0158(17) 0.0313(15) 0.0013(13)
V17 0.0658(16) 0.0626(16) 0.107(2) -0.0117(14) 0.0301(15) 0.0229(13)
V18 0.0807(18) 0.0756(18) 0.098(2) -0.0180(15) 0.0408(16) 0.0152(14)
V19 0.103(2) 0.0637(16) 0.0724(17) -0.0134(13) 0.0431(15) -0.0234(14)
V20 0.0812(18) 0.0708(17) 0.0904(19) 0.0068(14) 0.0321(16) -0.0100(14)
V21 0.0873(18) 0.0436(13) 0.104(2) 0.0052(13) 0.0574(16) 0.0066(12)
V22 0.1039(19) 0.0358(12) 0.0836(17) -0.0059(11) 0.0586(16) 0.0005(12)
V23 0.0741(16) 0.0477(13) 0.0717(15) -0.0136(11) 0.0357(13) -0.0165(11)
V24 0.0884(18) 0.0584(15) 0.0796(17) -0.0170(12) 0.0537(15) -0.0216(13)

loop_
_atom_type_symbol
_atom_type_description
_atom_type_scat_dispersion_real
_atom_type_scat_dispersion_imag
_atom_type_scat_source
C C 0.0033 0.0016 'International Tables Vol C Tables 4.2.6.8 and 6.1.1.4'
H H 0.0000 0.0000 'International Tables Vol C Tables 4.2.6.8 and 6.1.1.4'
N N 0.0061 0.0033 'International Tables Vol C Tables 4.2.6.8 and 6.1.1.4'
O O 0.0106 0.0060 'International Tables Vol C Tables 4.2.6.8 and 6.1.1.4'
P P 0.1023 0.0942 'International Tables Vol C Tables 4.2.6.8 and 6.1.1.4'
S S 0.1246 0.1234 'International Tables Vol C Tables 4.2.6.8 and 6.1.1.4'
V V 0.3005 0.5294 'International Tables Vol C Tables 4.2.6.8 and 6.1.1.4'

loop_
_geom_angle_atom_site_label_1
_geom_angle_atom_site_label_2
_geom_angle_atom_site_label_3
_geom_angle
_geom_angle_site_symmetry_1
_geom_angle_site_symmetry_3
_geom_angle_publ_flag
O5 C1 H1A 109.4 . . ?
O5 C1 H1B 108.8 . . ?
H1A C1 H1B 109.5 . . ?
O5 C1 H1C 110.2 . . ?
H1A C1 H1C 109.5 . . ?
H1B C1 H1C 109.5 . . ?
O8 C2 H2A 109.9 . . ?
O8 C2 H2B 109.7 . . ?
H2A C2 H2B 109.5 . . ?
O8 C2 H2C 108.8 . . ?
H2A C2 H2C 109.5 . . ?
H2B C2 H2C 109.5 . . ?
O10 C3 H3A 109.5 . . ?
O10 C3 H3B 106.5 . . ?
H3A C3 H3B 109.5 . . ?
O10 C3 H3C 112.4 . . ?
H3A C3 H3C 109.5 . . ?
H3B C3 H3C 109.4 . . ?
O11 C4 H4A 122.8 . . ?
O11 C4 H4B 107.3 . . ?
H4A C4 H4B 109.5 . . ?
O11 C4 H4C 97.5 . . ?
H4A C4 H4C 109.5 . . ?
H4B C4 H4C 109.5 . . ?
O15 C5 H5A 108.3 . . ?
O15 C5 H5B 109.4 . . ?
H5A C5 H5B 109.5 . . ?
O15 C5 H5C 110.7 . . ?
H5A C5 H5C 109.5 . . ?
H5B C5 H5C 109.5 . . ?
O17 C6 H6A 109.2 . . ?
O17 C6 H6B 109.9 . . ?
H6A C6 H6B 109.5 . . ?
O17 C6 H6C 109.4 . . ?
H6A C6 H6C 109.5 . . ?
H6B C6 H6C 109.5 . . ?
O12 C7 H7A 111.1 . . ?
O12 C7 H7B 108.8 . . ?
H7A C7 H7B 109.5 . . ?
O12 C7 H7C 108.4 . . ?
H7A C7 H7C 109.5 . . ?
H7B C7 H7C 109.5 . . ?
O7 C8 H8A 109.0 . . ?
O7 C8 H8B 110.2 . . ?
H8A C8 H8B 109.5 . . ?
O7 C8 H8C 109.1 . . ?
H8A C8 H8C 109.5 . . ?
H8B C8 H8C 109.5 . . ?
O18 C9 H9A 118.9 . . ?
O18 C9 H9B 104.6 . . ?
H9A C9 H9B 109.5 . . ?
O18 C9 H9C 104.5 . . ?
H9A C9 H9C 109.5 . . ?
H9B C9 H9C 109.5 . . ?
O23 C10 H10A 106.8 . . ?
O23 C10 H10B 110.7 . . ?
H10A C10 H10B 109.5 . . ?
O23 C10 H10C 110.8 . . ?
H10A C10 H10C 109.5 . . ?
H10B C10 H10C 109.5 . . ?
O36 C11 H11A 110.8 . . ?
O36 C11 H11B 107.2 . . ?
H11A C11 H11B 109.5 . . ?
O36 C11 H11C 110.4 . . ?
H11A C11 H11C 109.4 . . ?
H11B C11 H11C 109.5 . . ?
O34 C12 H12A 104.4 . . ?
O34 C12 H12B 110.1 . . ?
H12A C12 H12B 109.5 . . ?
O34 C12 H12C 113.7 . . ?
H12A C12 H12C 109.5 . . ?
H12B C12 H12C 109.5 . . ?
O31 C13 H13A 109.4 . . ?
O31 C13 H13B 109.0 . . ?
H13A C13 H13B 109.5 . . ?
O31 C13 H13C 109.9 . . ?
H13A C13 H13C 109.5 . . ?
H13B C13 H13C 109.5 . . ?
O28 C14 H14A 108.2 . . ?
O28 C14 H14B 115.6 . . ?
H14A C14 H14B 109.5 . . ?
O28 C14 H14C 104.5 . . ?
H14A C14 H14C 109.5 . . ?
H14B C14 H14C 109.5 . . ?
O26 C15 H15A 105.3 . . ?
O26 C15 H15B 111.0 . . ?
H15A C15 H15B 109.5 . . ?
O26 C15 H15C 112.1 . . ?
H15A C15 H15C 109.5 . . ?
H15B C15 H15C 109.5 . . ?
O33 C16 H16A 104.3 . . ?
O33 C16 H16B 114.3 . . ?
H16A C16 H16B 109.5 . . ?
O33 C16 H16C 109.6 . . ?
H16A C16 H16C 109.5 . . ?
H16B C16 H16C 109.5 . . ?
O29 C17 H17A 110.3 . . ?
O29 C17 H17B 110.2 . . ?
H17A C17 H17B 109.5 . . ?
O29 C17 H17C 107.9 . . ?
H17A C17 H17C 109.5 . . ?
H17B C17 H17C 109.5 . . ?
O24 C18 H18A 109.3 . . ?
O24 C18 H18B 110.9 . . ?
H18A C18 H18B 109.5 . . ?
O24 C18 H18C 108.2 . . ?
H18A C18 H18C 109.5 . . ?
H18B C18 H18C 109.5 . . ?
O54 C19 H19A 108.5 . . ?
O54 C19 H19B 109.5 . . ?
H19A C19 H19B 109.5 . . ?
O54 C19 H19C 110.4 . . ?
H19A C19 H19C 109.5 . . ?
H19B C19 H19C 109.5 . . ?
O42 C20 H20A 105.0 . . ?
O42 C20 H20B 107.0 . . ?
H20A C20 H20B 109.5 . . ?
O42 C20 H20C 116.2 . . ?
H20A C20 H20C 109.5 . . ?
H20B C20 H20C 109.5 . . ?
O44 C21 H21A 108.0 . . ?
O44 C21 H21B 108.0 . . ?
H21A C21 H21B 109.4 . . ?
O44 C21 H21C 112.4 . . ?
H21A C21 H21C 109.5 . . ?
H21B C21 H21C 109.4 . . ?
O47 C22 H22A 103.0 . . ?
O47 C22 H22B 111.6 . . ?
H22A C22 H22B 109.5 . . ?
O47 C22 H22C 113.5 . . ?
H22A C22 H22C 109.5 . . ?
H22B C22 H22C 109.5 . . ?
O49 C23 H23A 107.2 . . ?
O49 C23 H23B 114.6 . . ?
H23A C23 H23B 109.5 . . ?
O49 C23 H23C 106.5 . . ?
H23A C23 H23C 109.5 . . ?
H23B C23 H23C 109.5 . . ?
O51 C24 H24A 104.4 . . ?
O51 C24 H24B 110.0 . . ?
H24A C24 H24B 109.5 . . ?
O51 C24 H24C 113.8 . . ?
H24A C24 H24C 109.5 . . ?
H24B C24 H24C 109.5 . . ?
O46 C25 H25A 108.1 . . ?
O46 C25 H25B 110.0 . . ?
H25A C25 H25B 109.5 . . ?
O46 C25 H25C 110.4 . . ?
H25A C25 H25C 109.5 . . ?
H25B C25 H25C 109.5 . . ?
O41 C26 H26A 109.0 . . ?
O41 C26 H26B 107.7 . . ?
H26A C26 H26B 109.4 . . ?
O41 C26 H26C 111.7 . . ?
H26A C26 H26C 109.5 . . ?
H26B C26 H26C 109.5 . . ?
O52 C27 H27A 109.5 . . ?
O52 C27 H27B 109.4 . . ?
H27A C27 H27B 109.5 . . ?
O52 C27 H27C 109.5 . . ?
H27A C27 H27C 109.5 . . ?
H27B C27 H27C 109.5 . . ?
O70 C28 H28A 100.2 . . ?
O70 C28 H28B 113.1 . . ?
H28A C28 H28B 109.5 . . ?
O70 C28 H28C 114.6 . . ?
H28A C28 H28C 109.5 . . ?
H28B C28 H28C 109.5 . . ?
O72 C29 H29A 113.8 . . ?
O72 C29 H29B 107.2 . . ?
H29A C29 H29B 109.5 . . ?
O72 C29 H29C 107.4 . . ?
H29A C29 H29C 109.5 . . ?
H29B C29 H29C 109.5 . . ?
O60 C30 H30A 110.1 . . ?
O60 C30 H30B 107.0 . . ?
H30A C30 H30B 109.5 . . ?
O60 C30 H30C 111.3 . . ?
H30A C30 H30C 109.5 . . ?
H30B C30 H30C 109.5 . . ?
O62 C31 H31A 105.6 . . ?
O62 C31 H31B 110.0 . . ?
H31A C31 H31B 109.5 . . ?
O62 C31 H31C 112.7 . . ?
H31A C31 H31C 109.5 . . ?
H31B C31 H31C 109.5 . . ?
O64 C32 H32A 112.2 . . ?
O64 C32 H32B 109.6 . . ?
H32A C32 H32B 109.5 . . ?
O64 C32 H32C 106.5 . . ?
H32A C32 H32C 109.5 . . ?
H32B C32 H32C 109.5 . . ?
O67 C33 H33A 109.6 . . ?
O67 C33 H33B 108.5 . . ?
H33A C33 H33B 109.5 . . ?
O67 C33 H33C 110.4 . . ?
H33A C33 H33C 109.5 . . ?
H33B C33 H33C 109.5 . . ?
O65 C34 H34A 110.7 . . ?
O65 C34 H34B 108.9 . . ?
H34A C34 H34B 109.5 . . ?
O65 C34 H34C 108.8 . . ?
H34A C34 H34C 109.5 . . ?
H34B C34 H34C 109.5 . . ?
O69 C35 H35A 117.1 . . ?
O69 C35 H35B 105.2 . . ?
H35A C35 H35B 109.5 . . ?
O69 C35 H35C 105.9 . . ?
H35A C35 H35C 109.5 . . ?
H35B C35 H35C 109.5 . . ?
O59 C36 H36A 110.0 . . ?
O59 C36 H36B 109.2 . . ?
H36A C36 H36B 109.5 . . ?
O59 C36 H36C 109.2 . . ?
H36A C36 H36C 109.5 . . ?
H36B C36 H36C 109.5 . . ?
O74 C37 O73 132.5(6) . . ?
O74 C37 C39 113.4(4) . . ?
O73 C37 C39 114.0(4) . . ?
C43 C38 C39 120.9(6) . . ?
C43 C38 H38 119.5 . . ?
C39 C38 H38 119.5 . . ?
C40 C39 C37 127.9 . . ?
C40 C39 C38 113.3 . . ?
C37 C39 C38 118.7 . . ?
C39 C40 C41 124.7(5) . . ?
C39 C40 H40 117.6 . . ?
C41 C40 H40 117.6 . . ?
C42 C41 C40 119.1(12) . . ?
C42 C41 C45 124.6(14) . . ?
C40 C41 C45 116.1(10) . . ?
C41 C42 C43 122.2(16) . . ?
C41 C42 H42 118.9 . . ?
C43 C42 H42 118.9 . . ?
C42 C43 C38 119.6(13) . . ?
C42 C43 C44 119.1(16) . . ?
C38 C43 C44 121.3(14) . . ?
O76 C44 O75 125(2) . . ?
O76 C44 C43 120(2) . . ?
O75 C44 C43 114.9(19) . . ?
C46 C45 C50 119.0(15) . . ?
C46 C45 C41 121.9(15) . . ?
C50 C45 C41 118.9(14) . . ?
C45 C46 C47 121.5(18) . . ?
C45 C46 H46 119.3 . . ?
C47 C46 H46 119.3 . . ?
C48 C47 C46 120.3(17) . . ?
C48 C47 H47 119.9 . . ?
C46 C47 H47 119.9 . . ?
C49 C48 C47 114.9(16) . . ?
C49 C48 C51 126.9(14) . . ?
C47 C48 C51 118.2(14) . . ?
C50 C49 C48 126.5(18) . . ?
C50 C49 H49 116.7 . . ?
C48 C49 H49 116.7 . . ?
C49 C50 C45 117.6(17) . . ?
C49 C50 H50 121.2 . . ?
C45 C50 H50 121.2 . . ?
C52 C51 C56 120.0 . . ?
C52 C51 C48 120.1(9) . . ?
C56 C51 C48 119.7(9) . . ?
C53 C52 C51 120.0 . . ?
C53 C52 H52 120.0 . . ?
C51 C52 H52 120.0 . . ?
C52 C53 C54 120.0 . . ?
C52 C53 H53 120.0 . . ?
C54 C53 H53 120.0 . . ?
C55 C54 C53 120.0 . . ?
C55 C54 C57 121.5(10) . . ?
C53 C54 C57 118.4(9) . . ?
C54 C55 C56 120.0 . . ?
C54 C55 H55 120.0 . . ?
C56 C55 H55 120.0 . . ?
C55 C56 C51 120.0 . . ?
C55 C56 H56 120.0 . . ?
C51 C56 H56 120.0 . . ?
C62 C57 C58 120.5(16) . . ?
C62 C57 C54 121.5(14) . . ?
C58 C57 C54 117.9(15) . . ?
C57 C58 C59 117.9(17) . . ?
C57 C58 H58 121.1 . . ?
C59 C58 H58 121.1 . . ?
C60 C59 C58 123.3(17) . . ?
C60 C59 C63 116.0(16) . . ?
C58 C59 C63 120.6(17) . . ?
C59 C60 C61 118.1(17) . . ?
C59 C60 H60 120.9 . . ?
C61 C60 H60 120.9 . . ?
C60 C61 C62 120.1(16) . . ?
C60 C61 C64 121.4(15) . . ?
C62 C61 C64 118.5(14) . . ?
C57 C62 C61 119.4(15) . . ?
C57 C62 H62 120.3 . . ?
C61 C62 H62 120.3 . . ?
O78 C63 O77 121.8(17) . . ?
O78 C63 C59 125.8(17) . . ?
O77 C63 C59 112.4(16) . . ?
O79 C64 O80 130.3(14) . . ?
O79 C64 C61 116.7(13) . . ?
O80 C64 C61 112.8(13) . . ?
O90 C65 O89 124.8(16) . . ?
O90 C65 C67 120.3(16) . . ?
O89 C65 C67 114.7(14) . . ?
C71 C66 C67 122.6(16) . . ?
C71 C66 H66 118.7 . . ?
C67 C66 H66 118.7 . . ?
C68 C67 C66 114.5(15) . . ?
C68 C67 C65 126.8(16) . . ?
C66 C67 C65 118.7(15) . . ?
C69 C68 C67 127.0(17) . . ?
C69 C68 H68 116.5 . . ?
C67 C68 H68 116.5 . . ?
C68 C69 C70 117.4(17) . . ?
C68 C69 C73 125.1(17) . . ?
C70 C69 C73 117.3(16) . . ?
C71 C70 C69 118.0(16) . . ?
C71 C70 H70 121.0 . . ?
C69 C70 H70 121.0 . . ?
C66 C71 C70 120.5(16) . . ?
C66 C71 C72 116.8(15) . . ?
C70 C71 C72 122.6(15) . . ?
O91 C72 O92 129.6(17) . . ?
O91 C72 C71 116.6(15) . . ?
O92 C72 C71 113.7(15) . . ?
C74 C73 C78 120.0 . . ?
C74 C73 C69 119.9(14) . . ?
C78 C73 C69 120.1(13) . . ?
C75 C74 C73 120.0 . . ?
C75 C74 H74 120.0 . . ?
C73 C74 H74 120.0 . . ?
C76 C75 C74 120.0 . . ?
C76 C75 H75 120.0 . . ?
C74 C75 H75 120.0 . . ?
C75 C76 C77 120.0 . . ?
C75 C76 C79 120.3(13) . . ?
C77 C76 C79 118.7(13) . . ?
C78 C77 C76 120.0 . . ?
C78 C77 H77 120.0 . . ?
C76 C77 H77 120.0 . . ?
C77 C78 C73 120.0 . . ?
C77 C78 H78 120.0 . . ?
C73 C78 H78 120.0 . . ?
C80 C79 C84 120.0 . . ?
C80 C79 C76 121.3(13) . . ?
C84 C79 C76 118.7(13) . . ?
C81 C80 C79 120.0 . . ?
C81 C80 H80 120.0 . . ?
C79 C80 H80 120.0 . . ?
C80 C81 C82 120.0 . . ?
C80 C81 H81 120.0 . . ?
C82 C81 H81 120.0 . . ?
C83 C82 C81 120.0 . . ?
C83 C82 C85 118.3(14) . . ?
C81 C82 C85 121.7(14) . . ?
C84 C83 C82 120.0 . . ?
C84 C83 H83 120.0 . . ?
C82 C83 H83 120.0 . . ?
C83 C84 C79 120.0 . . ?
C83 C84 H84 120.0 . . ?
C79 C84 H84 120.0 . . ?
C90 C85 C86 115(2) . . ?
C90 C85 C82 122(2) . . ?
C86 C85 C82 122.3(18) . . ?
C87 C86 C85 125.4(19) . . ?
C87 C86 H86 117.3 . . ?
C85 C86 H86 117.3 . . ?
C86 C87 C88 121.2(18) . . ?
C86 C87 C91 120.5(16) . . ?
C88 C87 C91 118.2(16) . . ?
C87 C88 C89 113.6(18) . . ?
C87 C88 H88 123.2 . . ?
C89 C88 H88 123.2 . . ?
C85 C90 C89 122(2) . . ?
C85 C90 H90 118.9 . . ?
C89 C90 H90 118.9 . . ?
O93 C91 O94 127.3(15) . . ?
O93 C91 C87 115.5(13) . . ?
O94 C91 C87 117.1(13) . . ?
O82 C92 O81 114(2) . . ?
O82 C92 C94 127(3) . . ?
O81 C92 C94 119(2) . . ?
C98 C93 C94 121.3(18) . . ?
C98 C93 H93 119.3 . . ?
C94 C93 H93 119.3 . . ?
C92 C94 C95 128(2) . . ?
C92 C94 C93 116(2) . . ?
C95 C94 C93 115.4(19) . . ?
C96 C95 C94 122.9(18) . . ?
C96 C95 H95 118.6 . . ?
C94 C95 H95 118.6 . . ?
C95 C96 C97 119.4(15) . . ?
C95 C96 C100 121.8(15) . . ?
C97 C96 C100 118.8(13) . . ?
C96 C97 C98 120.1(14) . . ?
C96 C97 H97 119.9 . . ?
C98 C97 H97 119.9 . . ?
C93 C98 C97 120.8(16) . . ?
C93 C98 C99 117.8(14) . . ?
C97 C98 C99 121.4(13) . . ?
O83 C99 O84 128.1(14) . . ?
O83 C99 C98 117.4(13) . . ?
O84 C99 C98 114.4(13) . . ?
C105 C100 C101 116.7(14) . . ?
C105 C100 C96 121.4(14) . . ?
C101 C100 C96 121.9(13) . . ?
C102 C101 C100 123.4(15) . . ?
C102 C101 H101 118.3 . . ?
C100 C101 H101 118.3 . . ?
C101 C102 C103 120.1(14) . . ?
C101 C102 H102 120.0 . . ?
C103 C102 H102 120.0 . . ?
C104 C103 C102 116.9(13) . . ?
C104 C103 C106 122.4(12) . . ?
C102 C103 C106 120.7(12) . . ?
C103 C104 C105 120.8(16) . . ?
C103 C104 H104 119.6 . . ?
C105 C104 H104 119.6 . . ?
C100 C105 C104 122.1(16) . . ?
C100 C105 H105 118.9 . . ?
C104 C105 H105 118.9 . . ?
C107 C106 C111 120.0 . . ?
C107 C106 C103 118.4(7) . . ?
C111 C106 C103 121.4(7) . . ?
C106 C107 C108 120.0 . . ?
C106 C107 H107 120.0 . . ?
C108 C107 H107 120.0 . . ?
C107 C108 C109 120.0 . . ?
C107 C108 H108 120.0 . . ?
C109 C108 H108 120.0 . . ?
C110 C109 C108 120.0 . . ?
C110 C109 C112 120.2(8) . . ?
C108 C109 C112 119.5(8) . . ?
C109 C110 C111 120.0 . . ?
C109 C110 H110 120.0 . . ?
C111 C110 H110 120.0 . . ?
C110 C111 C106 120.0 . . ?
C110 C111 H111 120.0 . . ?
C106 C111 H111 120.0 . . ?
C113 C112 C117 118.0(14) . . ?
C113 C112 C109 120.8(12) . . ?
C117 C112 C109 121.0(13) . . ?
C112 C113 C114 121.2(14) . . ?
C112 C113 H113 119.4 . . ?
C114 C113 H113 119.4 . . ?
C115 C114 C113 118.7(13) . . ?
C115 C114 C118 120.8(13) . . ?
C113 C114 C118 120.3(13) . . ?
C116 C115 C114 122.1(14) . . ?
C116 C115 H115 119.0 . . ?
C114 C115 H115 119.0 . . ?
C115 C116 C117 117.4(15) . . ?
C115 C116 C119 119.2(14) . . ?
C117 C116 C119 123.4(14) . . ?
C112 C117 C116 122.5(15) . . ?
C112 C117 H117 118.8 . . ?
C116 C117 H117 118.8 . . ?
O85 C118 O86 126.7(13) . . ?
O85 C118 C114 120.5(13) . . ?
O86 C118 C114 112.6(12) . . ?
O87 C119 O88 126.9(14) . . ?
O87 C119 C116 115.6(14) . . ?
O88 C119 C116 117.3(14) . . ?
O96 C120 O95 122.9(11) . . ?
O96 C120 C122 121.2(11) . . ?
O95 C120 C122 115.6(11) . . ?
C122 C121 C126 121.1(14) . . ?
C122 C121 H121 119.5 . . ?
C126 C121 H121 119.5 . . ?
C123 C122 C121 119.3(13) . . ?
C123 C122 C120 119.5(12) . . ?
C121 C122 C120 120.9(12) . . ?
C122 C123 C124 121.4(13) . . ?
C122 C123 H123 119.3 . . ?
C124 C123 H123 119.3 . . ?
C125 C124 C123 117.9(13) . . ?
C125 C124 C128 122.9(12) . . ?
C123 C124 C128 119.1(11) . . ?
C124 C125 C126 121.7(14) . . ?
C124 C125 H125 119.1 . . ?
C126 C125 H125 119.1 . . ?
C125 C126 C121 118.4(13) . . ?
C125 C126 C127 123.0(13) . . ?
C121 C126 C127 118.6(13) . . ?
O97 C127 O98 124.2(14) . . ?
O97 C127 C126 117.9(13) . . ?
O98 C127 C126 117.8(13) . . ?
C129 C128 C133 120.0 . . ?
C129 C128 C124 120.5(8) . . ?
C133 C128 C124 119.2(8) . . ?
C130 C129 C128 120.0 . . ?
C130 C129 H129 120.0 . . ?
C128 C129 H129 120.0 . . ?
C131 C130 C129 120.0 . . ?
C131 C130 H130 120.0 . . ?
C129 C130 H130 120.0 . . ?
C130 C131 C132 120.0 . . ?
C130 C131 C134 120.1(8) . . ?
C132 C131 C134 118.6(8) . . ?
C133 C132 C131 120.0 . . ?
C133 C132 H132 120.0 . . ?
C131 C132 H132 120.0 . . ?
C132 C133 C128 120.0 . . ?
C132 C133 H133 120.0 . . ?
C128 C133 H133 120.0 . . ?
C139 C134 C135 116.2(13) . . ?
C139 C134 C131 122.5(12) . . ?
C135 C134 C131 121.2(11) . . ?
C136 C135 C134 119.4(14) . . ?
C136 C135 H135 120.3 . . ?
C134 C135 H135 120.3 . . ?
C135 C136 C137 123.7(14) . . ?
C135 C136 H136 118.1 . . ?
C137 C136 H136 118.1 . . ?
C138 C137 C136 116.9(12) . . ?
C138 C137 C140 120.6(11) . . ?
C136 C137 C140 122.5(12) . . ?
C139 C138 C137 120.8(13) . . ?
C139 C138 H138 119.6 . . ?
C137 C138 H138 119.6 . . ?
C138 C139 C134 122.8(13) . . ?
C138 C139 H139 118.6 . . ?
C134 C139 H139 118.6 . . ?
C145 C140 C141 118.8(12) . . ?
C145 C140 C137 119.4(11) . . ?
C141 C140 C137 121.8(12) . . ?
C142 C141 C140 119.8(13) . . ?
C142 C141 H141 120.1 . . ?
C140 C141 H141 120.1 . . ?
C143 C142 C141 120.4(13) . . ?
C143 C142 C146 118.5(13) . . ?
C141 C142 C146 120.3(13) . . ?
C142 C143 C144 121.6(13) . . ?
C142 C143 H143 119.2 . . ?
C144 C143 H143 119.2 . . ?
C145 C144 C143 118.7(12) . . ?
C145 C144 C147 120.8(12) . . ?
C143 C144 C147 120.4(12) . . ?
C144 C145 C140 120.5(12) . . ?
C144 C145 H145 119.7 . . ?
C140 C145 H145 119.7 . . ?
O100 C146 O99 124.1(13) . . ?
O100 C146 C142 118.4(13) . . ?
O99 C146 C142 116.5(12) . . ?
O101 C147 O102 123.0(12) . . ?
O101 C147 C144 119.7(12) . . ?
O102 C147 C144 117.3(12) . . ?
C149 C148 C153 120.0 . . ?
C149 C148 P1 118.0(6) . . ?
C153 C148 P1 120.8(6) . . ?
C150 C149 C148 120.0 . . ?
C150 C149 H149 120.0 . . ?
C148 C149 H149 120.0 . . ?
C149 C150 C151 120.0 . . ?
C149 C150 H150 120.0 . . ?
C151 C150 H150 120.0 . . ?
C152 C151 C150 120.0 . . ?
C152 C151 H151 120.0 . . ?
C150 C151 H151 120.0 . . ?
C153 C152 C151 120.0 . . ?
C153 C152 H152 120.0 . . ?
C151 C152 H152 120.0 . . ?
C152 C153 C148 120.0 . . ?
C152 C153 H153 120.0 . . ?
C148 C153 H153 120.0 . . ?
C155 C154 C159 120.0 . . ?
C155 C154 P2 121.72(15) . . ?
C159 C154 P2 115.58(14) . . ?
C154 C155 C156 120.0 . . ?
C154 C155 H155 120.0 . . ?
C156 C155 H155 120.0 . . ?
C155 C156 C157 120.0 . . ?
C155 C156 H156 120.0 . . ?
C157 C156 H156 120.0 . . ?
C158 C157 C156 120.3 . . ?
C158 C157 H157 119.8 . . ?
C156 C157 H157 119.8 . . ?
C157 C158 C159 120.3 . . ?
C157 C158 H158 119.8 . . ?
C159 C158 H158 119.8 . . ?
C154 C159 C158 118.9 . . ?
C154 C159 H159 120.5 . . ?
C158 C159 H159 120.5 . . ?
C165 C160 C161 117.1(14) . . ?
C165 C160 P3 123.2(11) . . ?
C161 C160 P3 118.3(13) . . ?
C162 C161 C160 119.9(16) . . ?
C162 C161 H161 120.1 . . ?
C160 C161 H161 120.1 . . ?
C163 C162 C161 119.7(9) . . ?
C163 C162 H162 120.1 . . ?
C161 C162 H162 120.1 . . ?
C164 C163 C162 120.0 . . ?
C164 C163 H163 120.0 . . ?
C162 C163 H163 120.0 . . ?
C165 C164 C163 120.0 . . ?
C165 C164 H164 120.0 . . ?
C163 C164 H164 120.0 . . ?
C160 C165 C164 123.1(7) . . ?
C160 C165 H165 118.4 . . ?
C164 C165 H165 118.4 . . ?
C167 C166 C171 120.0 . . ?
C167 C166 P4 120.65(13) . . ?
C171 C166 P4 118.49(13) . . ?
C168 C167 C166 120.0 . . ?
C168 C167 H167 120.0 . . ?
C166 C167 H167 120.0 . . ?
C169 C168 C167 120.0 . . ?
C169 C168 H168 120.0 . . ?
C167 C168 H168 120.0 . . ?
C168 C169 C170 120.0 . . ?
C168 C169 H169 120.0 . . ?
C170 C169 H169 120.0 . . ?
C171 C170 C169 120.0 . . ?
C171 C170 H170 120.0 . . ?
C169 C170 H170 120.0 . . ?
C170 C171 C166 120.0 . . ?
C170 C171 H171 120.0 . . ?
C166 C171 H171 120.0 . . ?
C90 C89 C88 121.4(14) . . ?
C90 C89 C172 127.0(10) . . ?
C88 C89 C172 111.2(10) . . ?
O103 C172 O104 124.4 . . ?
O103 C172 C89 116.7 . . ?
O104 C172 C89 118.5 . . ?
P1 O1 V2 131.2(5) . . ?
P1 O1 V1 130.6(5) . . ?
V2 O1 V1 94.9(3) . . ?
P1 O2 V5 130.6(5) . . ?
P1 O2 V6 129.6(5) . . ?
V5 O2 V6 95.6(3) . . ?
P1 O3 V4 132.0(5) . . ?
P1 O3 V3 130.1(5) . . ?
V4 O3 V3 97.0(4) . . ?
C1 O5 V1 124.7(10) . . ?
C1 O5 V2 121.4(9) . . ?
V1 O5 V2 111.1(4) . . ?
C8 O7 V3 126.7(9) . . ?
C8 O7 V2 123.1(8) . . ?
V3 O7 V2 103.3(4) . . ?
C2 O8 V2 127.5(6) . . ?
C2 O8 V3 128.4(6) . . ?
V2 O8 V3 103.5(4) . . ?
C3 O10 V3 121.0(8) . . ?
C3 O10 V4 123.1(8) . . ?
V3 O10 V4 110.7(5) . . ?
C4 O11 V5 121.6(12) . . ?
C4 O11 V4 134.4(12) . . ?
V5 O11 V4 103.9(4) . . ?
C7 O12 V4 122.6(9) . . ?
C7 O12 V5 121.3(9) . . ?
V4 O12 V5 104.4(4) . . ?
C5 O15 V6 124.5(10) . . ?
C5 O15 V5 123.7(10) . . ?
V6 O15 V5 111.2(5) . . ?
C6 O17 V6 124.0(8) . . ?
C6 O17 V1 123.6(8) . . ?
V6 O17 V1 102.5(4) . . ?
C9 O18 V6 119.1(16) . . ?
C9 O18 V1 126.2(17) . . ?
V6 O18 V1 102.8(4) . . ?
P2 O19 V9 132.4(6) . . ?
P2 O19 V8 128.9(6) . . ?
V9 O19 V8 95.9(4) . . ?
P2 O20 V10 130.7(6) . . ?
P2 O20 V11 128.2(6) . . ?
V10 O20 V11 97.3(4) . . ?
P2 O21 V7 131.5(6) . . ?
P2 O21 V12 131.5(6) . . ?
V7 O21 V12 95.6(4) . . ?
C10 O23 V7 127.4(13) . . ?
C10 O23 V8 121.2(12) . . ?
V7 O23 V8 102.3(5) . . ?
C18 O24 V8 124.4(11) . . ?
C18 O24 V7 123.9(11) . . ?
V8 O24 V7 103.9(5) . . ?
C15 O26 V9 123.1(11) . . ?
C15 O26 V8 116.4(11) . . ?
V9 O26 V8 110.9(6) . . ?
C14 O28 V10 138.1(14) . . ?
C14 O28 V9 118.5(14) . . ?
V10 O28 V9 102.4(6) . . ?
C17 O29 V10 127.4(12) . . ?
C17 O29 V9 118.6(12) . . ?
V10 O29 V9 102.4(5) . . ?
C13 O31 V10 122.6(14) . . ?
C13 O31 V11 115.0(13) . . ?
V10 O31 V11 112.7(7) . . ?
C16 O33 V11 125.6(15) . . ?
C16 O33 V12 125.1(15) . . ?
V11 O33 V12 103.6(5) . . ?
C12 O34 V12 124.9(16) . . ?
C12 O34 V11 130.9(17) . . ?
V12 O34 V11 104.2(7) . . ?
C11 O36 V7 125.5(13) . . ?
C11 O36 V12 120.2(13) . . ?
V7 O36 V12 111.0(6) . . ?
P3 O37 V13 129.9(6) . . ?
P3 O37 V18 131.5(6) . . ?
V13 O37 V18 94.4(4) . . ?
P3 O38 V16 131.3(6) . . ?
P3 O38 V17 131.3(6) . . ?
V16 O38 V17 95.5(4) . . ?
P3 O39 V14 130.4(7) . . ?
P3 O39 V15 131.2(7) . . ?
V14 O39 V15 96.4(5) . . ?
C26 O41 V13 129.2(16) . . ?
C26 O41 V14 127.8(16) . . ?
V13 O41 V14 102.8(5) . . ?
C20 O42 V14 126.3(14) . . ?
C20 O42 V13 119.0(14) . . ?
V14 O42 V13 102.8(6) . . ?
C21 O44 V15 121.9(13) . . ?
C21 O44 V14 121.1(13) . . ?
V15 O44 V14 112.7(7) . . ?
C25 O46 V15 129.4(11) . . ?
C25 O46 V16 119.8(10) . . ?
V15 O46 V16 102.9(5) . . ?
C22 O47 V15 126.1(18) . . ?
C22 O47 V16 129.6(18) . . ?
V15 O47 V16 104.3(6) . . ?
C23 O49 V17 119.6(12) . . ?
C23 O49 V16 120.5(12) . . ?
V17 O49 V16 112.0(5) . . ?
C24 O51 V17 123.1(15) . . ?
C24 O51 V18 124.9(16) . . ?
V17 O51 V18 102.2(6) . . ?
C27 O52 V18 131.9(6) . . ?
C27 O52 V17 123.6(6) . . ?
V18 O52 V17 102.2(4) . . ?
C19 O54 V13 129.8(14) . . ?
C19 O54 V18 116.4(14) . . ?
V13 O54 V18 112.5(6) . . ?
P4 O55 V19 132.1(6) . . ?
P4 O55 V24 129.9(5) . . ?
V19 O55 V24 96.6(4) . . ?
P4 O56 V20 130.5(5) . . ?
P4 O56 V21 128.3(5) . . ?
V20 O56 V21 96.5(4) . . ?
P4 O57 V22 133.2(5) . . ?
P4 O57 V23 130.2(5) . . ?
V22 O57 V23 94.5(3) . . ?
C36 O59 V19 125.0(6) . . ?
C36 O59 V20 121.7(6) . . ?
V19 O59 V20 102.7(4) . . ?
C30 O60 V20 128.5(6) . . ?
C30 O60 V19 126.3(6) . . ?
V20 O60 V19 103.9(5) . . ?
C31 O62 V21 119.4(6) . . ?
C31 O62 V20 124.5(6) . . ?
V21 O62 V20 110.9(5) . . ?
C32 O64 V22 122.1(6) . . ?
C32 O64 V21 123.8(6) . . ?
V22 O64 V21 102.2(4) . . ?
C34 O65 V21 125.8(6) . . ?
C34 O65 V22 124.5(6) . . ?
V21 O65 V22 102.1(4) . . ?
C33 O67 V22 122.8(6) . . ?
C33 O67 V23 121.9(6) . . ?
V22 O67 V23 111.7(5) . . ?
C35 O69 V23 116.9(5) . . ?
C35 O69 V24 131.7(5) . . ?
V23 O69 V24 103.2(4) . . ?
C28 O70 V23 127.8(6) . . ?
C28 O70 V24 124.4(6) . . ?
V23 O70 V24 103.1(4) . . ?
C29 O72 V24 117.6(6) . . ?
C29 O72 V19 115.6(6) . . ?
V24 O72 V19 110.8(5) . . ?
C37 O73 V3 127.7(6) . . ?
C37 O74 V4 128.5(6) . . ?
C64 O79 V19 130.8(10) . . ?
C64 O80 V24 128.0(9) . . ?
C99 O83 V7 132.9(10) . . ?
C99 O84 V12 128.3(10) . . ?
C118 O85 V5 129.9(10) . 2_656 ?
C118 O86 V6 133.0(9) . 2_656 ?
C119 O87 V18 133.4(10) . . ?
C119 O88 V13 129.0(10) . . ?
C65 O89 V11 127.9(10) . . ?
C65 O90 V10 136.1(12) . . ?
C72 O91 V21 132.8(12) . 2_656 ?
C72 O92 V20 127.6(11) . 2_656 ?
C91 O93 V14 130.6(11) . . ?
C91 O94 V15 129.7(10) . . ?
C120 O95 V1 132.4(8) . 2_656 ?
C120 O96 V2 131.8(8) . 2_656 ?
C127 O97 V17 133.8(10) . . ?
C127 O98 V16 129.4(10) . . ?
C146 O99 V8 129.3(9) . 2_656 ?
C146 O100 V9 132.6(10) . 2_656 ?
C147 O101 V23 131.9(9) . . ?
C147 O102 V22 132.0(9) . . ?
C3S N1S C2S 116(2) . . ?
C3S N1S C1S 125(2) . . ?
C2S N1S C1S 119(2) . . ?
N1S C1S H1S1 109.8 . . ?
N1S C1S H1S2 108.4 . . ?
H1S1 C1S H1S2 109.5 . . ?
N1S C1S H1S3 110.2 . . ?
H1S1 C1S H1S3 109.5 . . ?
H1S2 C1S H1S3 109.5 . . ?
N1S C2S H2S1 110.6 . . ?
N1S C2S H2S2 107.8 . . ?
H2S1 C2S H2S2 109.5 . . ?
N1S C2S H2S3 109.9 . . ?
H2S1 C2S H2S3 109.5 . . ?
H2S2 C2S H2S3 109.5 . . ?
O2S C3S N1S 121(2) . . ?
O2S C3S H3S 119.4 . . ?
N1S C3S H3S 119.4 . . ?
C6S N2S C5S 111(3) . . ?
C6S N2S C4S 126(3) . . ?
C5S N2S C4S 123(3) . . ?
N2S C4S H4S1 111.3 . . ?
N2S C4S H4S2 107.3 . . ?
H4S1 C4S H4S2 109.5 . . ?
N2S C4S H4S3 109.8 . . ?
H4S1 C4S H4S3 109.5 . . ?
H4S2 C4S H4S3 109.5 . . ?
N2S C5S H5S1 113.1 . . ?
N2S C5S H5S2 110.2 . . ?
H5S1 C5S H5S2 109.5 . . ?
N2S C5S H5S3 105.0 . . ?
H5S1 C5S H5S3 109.5 . . ?
H5S2 C5S H5S3 109.5 . . ?
O1S C6S N2S 130(5) . . ?
O1S C6S H6S 114.9 . . ?
N2S C6S H6S 114.9 . . ?
C10S N3S C8S 116.0(19) . . ?
C10S N3S C9S 115.4(19) . . ?
C8S N3S C9S 99.2(18) . . ?
C10S N3S C7S 107.9(15) . . ?
C8S N3S C7S 108.5(17) . . ?
C9S N3S C7S 109.5(16) . . ?
N3S C7S H7S1 111.2 . . ?
N3S C7S H7S2 109.3 . . ?
H7S1 C7S H7S2 109.5 . . ?
N3S C7S H7S3 107.9 . . ?
H7S1 C7S H7S3 109.5 . . ?
H7S2 C7S H7S3 109.5 . . ?
N3S C8S H8S1 108.9 . . ?
N3S C8S H8S2 108.0 . . ?
H8S1 C8S H8S2 109.5 . . ?
N3S C8S H8S3 111.5 . . ?
H8S1 C8S H8S3 109.5 . . ?
H8S2 C8S H8S3 109.5 . . ?
N3S C9S H9S1 110.2 . . ?
N3S C9S H9S2 112.3 . . ?
H9S1 C9S H9S2 109.5 . . ?
N3S C9S H9S3 105.8 . . ?
H9S1 C9S H9S3 109.5 . . ?
H9S2 C9S H9S3 109.5 . . ?
N3S C10S H10D 108.0 . . ?
N3S C10S H10E 107.8 . . ?
H10D C10S H10E 109.5 . . ?
N3S C10S H10F 112.6 . . ?
H10D C10S H10F 109.5 . . ?
H10E C10S H10F 109.5 . . ?
C13S N4S C12S 94(3) . . ?
C13S N4S C14S 112(4) . 2_656 ?
C12S N4S C14S 112(2) . 2_656 ?
C13S N4S C11S 120(4) . . ?
C12S N4S C11S 110(3) . . ?
C14S N4S C11S 108(2) 2_656 . ?
N4S C11S H11D 111.5 . . ?
N4S C11S H11E 106.8 . . ?
H11D C11S H11E 109.5 . . ?
N4S C11S H11F 110.0 . . ?
H11D C11S H11F 109.5 . . ?
H11E C11S H11F 109.5 . . ?
N4S C12S H12D 110.9 . . ?
N4S C12S H12E 108.9 . . ?
H12D C12S H12E 109.5 . . ?
N4S C12S H12F 108.7 . . ?
H12D C12S H12F 109.5 . . ?
H12E C12S H12F 109.5 . . ?
N4S C13S H13D 103.1 . . ?
N4S C13S H13E 110.0 . . ?
H13D C13S H13E 109.5 . . ?
N4S C13S H13F 115.1 . . ?
H13D C13S H13F 109.5 . . ?
H13E C13S H13F 109.5 . . ?
N4S C14S H14D 108.0 2_656 . ?
N4S C14S H14E 111.1 2_656 . ?
H14D C14S H14E 109.5 . . ?
N4S C14S H14F 109.3 2_656 . ?
H14D C14S H14F 109.5 . . ?
H14E C14S H14F 109.5 . . ?
C18S N5S C16S 109(3) 4_556 . ?
C18S N5S C15S 113(3) 4_556 . ?
C16S N5S C15S 111(3) . . ?
C18S N5S C17S 109(3) 4_556 . ?
C16S N5S C17S 106(4) . . ?
C15S N5S C17S 109(3) . . ?
N5S C15S H15D 106.3 . . ?
N5S C15S H15E 110.3 . . ?
H15D C15S H15E 109.5 . . ?
N5S C15S H15F 111.8 . . ?
H15D C15S H15F 109.5 . . ?
H15E C15S H15F 109.5 . . ?
N5S C16S H16D 106.8 . . ?
N5S C16S H16E 109.7 . . ?
H16D C16S H16E 109.5 . . ?
N5S C16S H16F 111.9 . . ?
H16D C16S H16F 109.5 . . ?
H16E C16S H16F 109.5 . . ?
N5S C17S H17D 108.0 . . ?
N5S C17S H17E 112.7 . . ?
H17D C17S H17E 109.5 . . ?
N5S C17S H17F 107.7 . . ?
H17D C17S H17F 109.5 . . ?
H17E C17S H17F 109.5 . . ?
N5S C18S H18D 108.9 4_546 . ?
N5S C18S H18E 110.4 4_546 . ?
H18D C18S H18E 109.5 . . ?
N5S C18S H18F 109.1 4_546 . ?
H18D C18S H18F 109.5 . . ?
H18E C18S H18F 109.5 . . ?
C21S N6S C22S 111(4) . . ?
C21S N6S C19S 101(3) . . ?
C22S N6S C19S 111(4) . . ?
C21S N6S C20S 108(3) . . ?
C22S N6S C20S 114(4) . . ?
C19S N6S C20S 112(3) . . ?
N6S C19S H19D 107.0 . . ?
N6S C19S H19E 110.2 . . ?
H19D C19S H19E 109.5 . . ?
N6S C19S H19F 111.1 . . ?
H19D C19S H19F 109.5 . . ?
H19E C19S H19F 109.5 . . ?
N6S C20S H20D 106.8 . . ?
N6S C20S H20E 115.0 . . ?
H20D C20S H20E 109.5 . . ?
N6S C20S H20F 106.5 . . ?
H20D C20S H20F 109.5 . . ?
H20E C20S H20F 109.5 . . ?
N6S C21S H21D 111.6 . . ?
N6S C21S H21E 109.7 . . ?
H21D C21S H21E 109.5 . . ?
N6S C21S H21F 107.1 . . ?
H21D C21S H21F 109.5 . . ?
H21E C21S H21F 109.5 . . ?
N6S C22S H22D 108.2 . . ?
N6S C22S H22E 99.7 . . ?
H22D C22S H22E 109.5 . . ?
N6S C22S H22F 119.9 . . ?
H22D C22S H22F 109.5 . . ?
H22E C22S H22F 109.5 . . ?
O1 P1 O3 111.2(5) . . ?
O1 P1 O2 112.8(5) . . ?
O3 P1 O2 110.5(5) . . ?
O1 P1 C148 111.9(5) . . ?
O3 P1 C148 101.6(5) . . ?
O2 P1 C148 108.2(5) . . ?
O21 P2 O19 112.1(6) . . ?
O21 P2 O20 111.7(6) . . ?
O19 P2 O20 110.1(6) . . ?
O21 P2 C154 104.5(4) . . ?
O19 P2 C154 110.9(4) . . ?
O20 P2 C154 107.3(4) . . ?
O37 P3 O38 111.3(6) . . ?
O37 P3 O39 113.0(6) . . ?
O38 P3 O39 109.9(6) . . ?
O37 P3 C160 110.5(7) . . ?
O38 P3 C160 103.4(7) . . ?
O39 P3 C160 108.2(7) . . ?
O57 P4 O55 111.7(5) . . ?
O57 P4 O56 111.5(5) . . ?
O55 P4 O56 110.2(5) . . ?
O57 P4 C166 114.3(4) . . ?
O55 P4 C166 99.9(4) . . ?
O56 P4 C166 108.6(4) . . ?
O4 V1 O5 97.7(5) . . ?
O4 V1 O17 99.6(5) . . ?
O5 V1 O17 95.6(4) . . ?
O4 V1 O18 103.3(5) . . ?
O5 V1 O18 158.6(4) . . ?
O17 V1 O18 77.0(4) . . ?
O4 V1 O95 96.5(5) . 2_656 ?
O5 V1 O95 91.7(4) . 2_656 ?
O17 V1 O95 161.3(4) . 2_656 ?
O18 V1 O95 90.1(4) . 2_656 ?
O4 V1 O1 171.0(4) . . ?
O5 V1 O1 74.0(3) . . ?
O17 V1 O1 84.8(3) . . ?
O18 V1 O1 85.3(3) . . ?
O95 V1 O1 80.7(3) 2_656 . ?
O4 V1 V6 106.0(4) . . ?
O5 V1 V6 130.6(3) . . ?
O17 V1 V6 38.7(3) . . ?
O18 V1 V6 38.3(3) . . ?
O95 V1 V6 126.8(3) 2_656 . ?
O1 V1 V6 82.4(2) . . ?
O6 V2 O8 101.4(5) . . ?
O6 V2 O7 102.9(5) . . ?
O8 V2 O7 76.8(4) . . ?
O6 V2 O5 97.8(5) . . ?
O8 V2 O5 95.3(4) . . ?
O7 V2 O5 158.9(4) . . ?
O6 V2 O96 95.3(4) . 2_656 ?
O8 V2 O96 159.8(4) . 2_656 ?
O7 V2 O96 88.5(3) . 2_656 ?
O5 V2 O96 93.7(4) . 2_656 ?
O6 V2 O1 169.4(5) . . ?
O8 V2 O1 86.0(3) . . ?
O7 V2 O1 86.1(3) . . ?
O5 V2 O1 73.8(3) . . ?
O96 V2 O1 79.1(3) 2_656 . ?
O6 V2 V3 108.5(4) . . ?
O8 V2 V3 38.6(3) . . ?
O7 V2 V3 38.4(2) . . ?
O5 V2 V3 129.6(3) . . ?
O96 V2 V3 124.5(3) 2_656 . ?
O1 V2 V3 82.1(2) . . ?
O9 V3 O7 103.7(5) . . ?
O9 V3 O10 95.4(5) . . ?
O7 V3 O10 160.8(4) . . ?
O9 V3 O8 101.3(5) . . ?
O7 V3 O8 76.1(4) . . ?
O10 V3 O8 98.3(4) . . ?
O9 V3 O73 96.8(5) . . ?
O7 V3 O73 87.1(4) . . ?
O10 V3 O73 92.8(4) . . ?
O8 V3 O73 157.7(4) . . ?
O9 V3 O3 167.8(5) . . ?
O7 V3 O3 87.8(3) . . ?
O10 V3 O3 73.3(4) . . ?
O8 V3 O3 85.3(4) . . ?
O73 V3 O3 79.5(3) . . ?
O9 V3 V2 108.8(4) . . ?
O7 V3 V2 38.4(2) . . ?
O10 V3 V2 132.2(3) . . ?
O8 V3 V2 37.9(3) . . ?
O73 V3 V2 123.0(3) . . ?
O3 V3 V2 82.7(2) . . ?
O13 V4 O12 103.2(5) . . ?
O13 V4 O11 101.7(5) . . ?
O12 V4 O11 76.0(4) . . ?
O13 V4 O10 97.0(5) . . ?
O12 V4 O10 159.6(4) . . ?
O11 V4 O10 97.1(4) . . ?
O13 V4 O74 95.9(5) . . ?
O12 V4 O74 88.4(4) . . ?
O11 V4 O74 158.7(4) . . ?
O10 V4 O74 92.6(4) . . ?
O13 V4 O3 168.8(5) . . ?
O12 V4 O3 87.6(4) . . ?
O11 V4 O3 83.6(4) . . ?
O10 V4 O3 72.4(4) . . ?
O74 V4 O3 81.3(3) . . ?
O13 V4 V5 108.4(4) . . ?
O12 V4 V5 38.1(3) . . ?
O11 V4 V5 38.0(3) . . ?
O10 V4 V5 131.1(3) . . ?
O74 V4 V5 124.1(3) . . ?
O3 V4 V5 81.9(2) . . ?
O14 V5 O11 102.6(5) . . ?
O14 V5 O12 103.4(5) . . ?
O11 V5 O12 75.4(4) . . ?
O14 V5 O15 96.9(5) . . ?
O11 V5 O15 95.9(4) . . ?
O12 V5 O15 159.2(4) . . ?
O14 V5 O85 93.1(5) . 2_656 ?
O11 V5 O85 160.7(4) . 2_656 ?
O12 V5 O85 90.3(4) . 2_656 ?
O15 V5 O85 93.1(4) . 2_656 ?
O14 V5 O2 168.2(5) . . ?
O11 V5 O2 85.9(3) . . ?
O12 V5 O2 86.6(4) . . ?
O15 V5 O2 73.8(4) . . ?
O85 V5 O2 80.3(3) 2_656 . ?
O14 V5 V4 109.1(4) . . ?
O11 V5 V4 38.1(3) . . ?
O12 V5 V4 37.5(3) . . ?
O15 V5 V4 130.1(3) . . ?
O85 V5 V4 125.9(3) 2_656 . ?
O2 V5 V4 82.7(2) . . ?
O16 V6 O18 102.2(5) . . ?
O16 V6 O17 99.9(5) . . ?
O18 V6 O17 77.6(4) . . ?
O16 V6 O15 98.2(5) . . ?
O18 V6 O15 159.3(4) . . ?
O17 V6 O15 95.9(4) . . ?
O16 V6 O86 95.4(5) . 2_656 ?
O18 V6 O86 90.1(4) . 2_656 ?
O17 V6 O86 162.1(4) . 2_656 ?
O15 V6 O86 91.2(4) . 2_656 ?
O16 V6 O2 170.6(5) . . ?
O18 V6 O2 86.1(3) . . ?
O17 V6 O2 86.1(4) . . ?
O15 V6 O2 73.8(4) . . ?
O86 V6 O2 80.1(3) 2_656 . ?
O16 V6 V1 105.5(4) . . ?
O18 V6 V1 38.8(3) . . ?
O17 V6 V1 38.8(3) . . ?
O15 V6 V1 131.1(3) . . ?
O86 V6 V1 127.3(3) 2_656 . ?
O2 V6 V1 83.6(2) . . ?
O22 V7 O24 103.0(5) . . ?
O22 V7 O36 98.5(6) . . ?
O24 V7 O36 158.5(5) . . ?
O22 V7 O23 98.4(6) . . ?
O24 V7 O23 77.1(5) . . ?
O36 V7 O23 98.2(5) . . ?
O22 V7 O83 96.0(5) . . ?
O24 V7 O83 88.5(4) . . ?
O36 V7 O83 91.0(5) . . ?
O23 V7 O83 161.5(5) . . ?
O22 V7 O21 171.9(5) . . ?
O24 V7 O21 85.0(4) . . ?
O36 V7 O21 73.6(4) . . ?
O23 V7 O21 84.2(4) . . ?
O83 V7 O21 83.2(4) . . ?
O22 V7 V8 104.9(4) . . ?
O24 V7 V8 38.0(3) . . ?
O36 V7 V8 133.2(4) . . ?
O23 V7 V8 39.1(3) . . ?
O83 V7 V8 125.3(3) . . ?
O21 V7 V8 81.9(3) . . ?
O25 V8 O24 101.8(6) . . ?
O25 V8 O23 102.7(6) . . ?
O24 V8 O23 76.6(5) . . ?
O25 V8 O26 99.2(6) . . ?
O24 V8 O26 157.9(5) . . ?
O23 V8 O26 92.0(5) . . ?
O25 V8 O99 97.1(5) . 2_656 ?
O24 V8 O99 90.4(4) . 2_656 ?
O23 V8 O99 158.1(5) . 2_656 ?
O26 V8 O99 94.0(4) . 2_656 ?
O25 V8 O19 170.0(5) . . ?
O24 V8 O19 86.9(4) . . ?
O23 V8 O19 83.9(4) . . ?
O26 V8 O19 73.0(4) . . ?
O99 V8 O19 77.7(4) 2_656 . ?
O25 V8 V7 106.9(5) . . ?
O24 V8 V7 38.1(3) . . ?
O23 V8 V7 38.6(3) . . ?
O26 V8 V7 127.5(4) . . ?
O99 V8 V7 125.9(3) 2_656 . ?
O19 V8 V7 83.0(3) . . ?
O27 V9 O28 99.9(6) . . ?
O27 V9 O26 97.9(6) . . ?
O28 V9 O26 96.0(5) . . ?
O27 V9 O29 102.4(6) . . ?
O28 V9 O29 77.4(5) . . ?
O26 V9 O29 159.4(5) . . ?
O27 V9 O100 96.0(6) . 2_656 ?
O28 V9 O100 161.3(5) . 2_656 ?
O26 V9 O100 91.4(5) . 2_656 ?
O29 V9 O100 89.7(4) . 2_656 ?
O27 V9 O19 171.2(6) . . ?
O28 V9 O19 84.9(4) . . ?
O26 V9 O19 74.1(4) . . ?
O29 V9 O19 85.8(4) . . ?
O100 V9 O19 80.7(4) 2_656 . ?
O27 V9 V10 106.0(5) . . ?
O28 V9 V10 38.8(3) . . ?
O26 V9 V10 131.1(4) . . ?
O29 V9 V10 38.6(3) . . ?
O100 V9 V10 126.6(3) 2_656 . ?
O19 V9 V10 82.4(3) . . ?
O30 V10 O31 99.1(7) . . ?
O30 V10 O29 101.4(7) . . ?
O31 V10 O29 159.3(5) . . ?
O30 V10 O28 96.8(7) . . ?
O31 V10 O28 97.5(5) . . ?
O29 V10 O28 77.7(5) . . ?
O30 V10 O90 98.7(7) . . ?
O31 V10 O90 90.8(5) . . ?
O29 V10 O90 88.5(5) . . ?
O28 V10 O90 161.0(5) . . ?
O30 V10 O20 172.1(7) . . ?
O31 V10 O20 73.2(5) . . ?
O29 V10 O20 86.3(4) . . ?
O28 V10 O20 86.2(5) . . ?
O90 V10 O20 79.9(4) . . ?
O30 V10 V9 103.4(6) . . ?
O31 V10 V9 132.3(4) . . ?
O29 V10 V9 38.9(3) . . ?
O28 V10 V9 38.8(4) . . ?
O90 V10 V9 125.7(3) . . ?
O20 V10 V9 83.5(3) . . ?
O32 V11 O33 103.3(7) . . ?
O32 V11 O34 100.2(7) . . ?
O33 V11 O34 76.2(5) . . ?
O32 V11 O31 98.7(7) . . ?
O33 V11 O31 157.6(6) . . ?
O34 V11 O31 96.2(6) . . ?
O32 V11 O89 93.2(7) . . ?
O33 V11 O89 90.9(5) . . ?
O34 V11 O89 163.2(6) . . ?
O31 V11 O89 91.7(5) . . ?
O32 V11 O20 168.6(7) . . ?
O33 V11 O20 86.8(4) . . ?
O34 V11 O20 87.3(5) . . ?
O31 V11 O20 71.7(5) . . ?
O89 V11 O20 81.1(4) . . ?
O32 V11 V12 107.6(6) . . ?
O33 V11 V12 38.5(3) . . ?
O34 V11 V12 37.9(4) . . ?
O31 V11 V12 129.5(4) . . ?
O89 V11 V12 127.8(4) . . ?
O20 V11 V12 83.6(3) . . ?
O35 V12 O34 99.9(7) . . ?
O35 V12 O33 102.1(6) . . ?
O34 V12 O33 75.7(5) . . ?
O35 V12 O36 99.3(6) . . ?
O34 V12 O36 95.9(5) . . ?
O33 V12 O36 158.1(5) . . ?
O35 V12 O84 95.1(6) . . ?
O34 V12 O84 161.1(5) . . ?
O33 V12 O84 90.1(5) . . ?
O36 V12 O84 92.8(5) . . ?
O35 V12 O21 170.9(6) . . ?
O34 V12 O21 85.4(5) . . ?
O33 V12 O21 86.3(4) . . ?
O36 V12 O21 72.7(4) . . ?
O84 V12 O21 81.3(4) . . ?
O35 V12 V11 106.6(6) . . ?
O34 V12 V11 37.9(4) . . ?
O33 V12 V11 37.9(3) . . ?
O36 V12 V11 129.5(4) . . ?
O84 V12 V11 126.1(3) . . ?
O21 V12 V11 82.2(3) . . ?
O40 V13 O41 104.5(7) . . ?
O40 V13 O54 96.6(7) . . ?
O41 V13 O54 158.5(5) . . ?
O40 V13 O42 101.6(7) . . ?
O41 V13 O42 77.1(5) . . ?
O54 V13 O42 95.1(5) . . ?
O40 V13 O88 93.5(7) . . ?
O41 V13 O88 91.0(5) . . ?
O54 V13 O88 91.5(5) . . ?
O42 V13 O88 162.6(5) . . ?
O40 V13 O37 169.4(7) . . ?
O41 V13 O37 85.0(4) . . ?
O54 V13 O37 74.3(5) . . ?
O42 V13 O37 84.9(5) . . ?
O88 V13 O37 81.5(4) . . ?
O40 V13 V14 107.9(6) . . ?
O41 V13 V14 38.9(3) . . ?
O54 V13 V14 129.9(4) . . ?
O42 V13 V14 38.2(4) . . ?
O88 V13 V14 128.3(3) . . ?
O37 V13 V14 82.4(3) . . ?
O43 V14 O42 98.7(7) . . ?
O43 V14 O44 100.0(7) . . ?
O42 V14 O44 95.0(6) . . ?
O43 V14 O41 102.9(7) . . ?
O42 V14 O41 77.3(5) . . ?
O44 V14 O41 156.6(5) . . ?
O43 V14 O93 95.8(7) . . ?
O42 V14 O93 163.0(6) . . ?
O44 V14 O93 91.3(5) . . ?
O41 V14 O93 90.8(5) . . ?
O43 V14 O39 171.4(6) . . ?
O42 V14 O39 84.3(5) . . ?
O44 V14 O39 71.6(5) . . ?
O41 V14 O39 85.6(4) . . ?
O93 V14 O39 82.7(5) . . ?
O43 V14 V13 105.0(6) . . ?
O42 V14 V13 39.0(4) . . ?
O44 V14 V13 129.7(4) . . ?
O41 V14 V13 38.3(3) . . ?
O93 V14 V13 127.8(4) . . ?
O39 V14 V13 82.4(3) . . ?
O45 V15 O47 100.5(6) . . ?
O45 V15 O46 104.2(6) . . ?
O47 V15 O46 76.9(5) . . ?
O45 V15 O44 97.5(7) . . ?
O47 V15 O44 96.8(6) . . ?
O46 V15 O44 158.1(6) . . ?
O45 V15 O94 94.9(6) . . ?
O47 V15 O94 160.2(5) . . ?
O46 V15 O94 87.4(5) . . ?
O44 V15 O94 93.4(5) . . ?
O45 V15 O39 168.5(6) . . ?
O47 V15 O39 85.7(5) . . ?
O46 V15 O39 86.5(4) . . ?
O44 V15 O39 72.0(5) . . ?
O94 V15 O39 81.4(5) . . ?
O45 V15 V16 108.5(5) . . ?
O47 V15 V16 38.0(4) . . ?
O46 V15 V16 39.1(3) . . ?
O44 V15 V16 130.1(4) . . ?
O94 V15 V16 124.7(4) . . ?
O39 V15 V16 82.3(3) . . ?
O48 V16 O47 103.0(6) . . ?
O48 V16 O46 101.3(6) . . ?
O47 V16 O46 75.6(5) . . ?
O48 V16 O49 98.7(6) . . ?
O47 V16 O49 95.8(5) . . ?
O46 V16 O49 159.6(5) . . ?
O48 V16 O98 94.6(6) . . ?
O47 V16 O98 158.3(5) . . ?
O46 V16 O98 88.7(4) . . ?
O49 V16 O98 93.9(4) . . ?
O48 V16 O38 169.8(6) . . ?
O47 V16 O38 84.6(5) . . ?
O46 V16 O38 87.1(4) . . ?
O49 V16 O38 73.4(4) . . ?
O98 V16 O38 79.6(4) . . ?
O48 V16 V15 108.0(5) . . ?
O47 V16 V15 37.7(4) . . ?
O46 V16 V15 38.0(3) . . ?
O49 V16 V15 129.8(3) . . ?
O98 V16 V15 124.3(3) . . ?
O38 V16 V15 82.2(3) . . ?
O50 V17 O51 100.4(6) . . ?
O50 V17 O49 96.8(6) . . ?
O51 V17 O49 98.8(5) . . ?
O50 V17 O52 103.4(6) . . ?
O51 V17 O52 77.6(5) . . ?
O49 V17 O52 159.7(4) . . ?
O50 V17 O97 95.9(6) . . ?
O51 V17 O97 160.5(5) . . ?
O49 V17 O97 89.8(4) . . ?
O52 V17 O97 88.3(4) . . ?
O50 V17 O38 169.5(6) . . ?
O51 V17 O38 84.9(5) . . ?
O49 V17 O38 73.3(4) . . ?
O52 V17 O38 86.4(4) . . ?
O97 V17 O38 80.8(4) . . ?
O50 V17 V18 107.4(5) . . ?
O51 V17 V18 39.1(4) . . ?
O49 V17 V18 133.6(3) . . ?
O52 V17 V18 38.6(3) . . ?
O97 V17 V18 125.0(3) . . ?
O38 V17 V18 82.5(3) . . ?
O53 V18 O52 102.2(6) . . ?
O53 V18 O51 101.4(6) . . ?
O52 V18 O51 77.8(5) . . ?
O53 V18 O54 99.0(6) . . ?
O52 V18 O54 158.6(5) . . ?
O51 V18 O54 95.8(5) . . ?
O53 V18 O87 94.2(6) . . ?
O52 V18 O87 89.9(4) . . ?
O51 V18 O87 161.9(5) . . ?
O54 V18 O87 90.8(5) . . ?
O53 V18 O37 170.6(6) . . ?
O52 V18 O37 85.6(4) . . ?
O51 V18 O37 85.3(4) . . ?
O54 V18 O37 73.5(5) . . ?
O87 V18 O37 80.4(4) . . ?
O53 V18 V17 107.2(5) . . ?
O52 V18 V17 39.2(3) . . ?
O51 V18 V17 38.7(4) . . ?
O54 V18 V17 130.4(4) . . ?
O87 V18 V17 127.2(3) . . ?
O37 V18 V17 82.2(3) . . ?
O58 V19 O60 99.0(6) . . ?
O58 V19 O59 102.6(6) . . ?
O60 V19 O59 76.5(4) . . ?
O58 V19 O72 98.7(6) . . ?
O60 V19 O72 97.7(4) . . ?
O59 V19 O72 158.6(4) . . ?
O58 V19 O79 95.6(5) . . ?
O60 V19 O79 161.4(4) . . ?
O59 V19 O79 89.2(4) . . ?
O72 V19 O79 91.4(4) . . ?
O58 V19 O55 171.2(5) . . ?
O60 V19 O55 84.6(4) . . ?
O59 V19 O55 86.1(4) . . ?
O72 V19 O55 72.8(4) . . ?
O79 V19 O55 82.6(4) . . ?
O58 V19 V20 105.8(5) . . ?
O60 V19 V20 37.8(3) . . ?
O59 V19 V20 38.7(3) . . ?
O72 V19 V20 131.2(3) . . ?
O79 V19 V20 126.4(3) . . ?
O55 V19 V20 82.0(3) . . ?
O61 V20 O60 99.7(6) . . ?
O61 V20 O59 102.1(6) . . ?
O60 V20 O59 76.8(4) . . ?
O61 V20 O62 98.6(6) . . ?
O60 V20 O62 93.8(4) . . ?
O59 V20 O62 158.4(4) . . ?
O61 V20 O92 94.7(6) . 2_656 ?
O60 V20 O92 163.2(5) . 2_656 ?
O59 V20 O92 91.8(4) . 2_656 ?
O62 V20 O92 92.6(4) . 2_656 ?
O61 V20 O56 170.5(6) . . ?
O60 V20 O56 86.6(4) . . ?
O59 V20 O56 86.1(4) . . ?
O62 V20 O56 73.8(4) . . ?
O92 V20 O56 80.3(4) 2_656 . ?
O61 V20 V19 106.0(5) . . ?
O60 V20 V19 38.2(3) . . ?
O59 V20 V19 38.6(3) . . ?
O62 V20 V19 128.3(3) . . ?
O92 V20 V19 128.7(3) 2_656 . ?
O56 V20 V19 83.3(3) . . ?
O63 V21 O65 101.3(5) . . ?
O63 V21 O64 99.5(5) . . ?
O65 V21 O64 78.1(4) . . ?
O63 V21 O62 99.2(5) . . ?
O65 V21 O62 159.1(4) . . ?
O64 V21 O62 94.4(4) . . ?
O63 V21 O91 97.3(6) . 2_656 ?
O65 V21 O91 89.6(4) . 2_656 ?
O64 V21 O91 160.8(4) . 2_656 ?
O62 V21 O91 92.0(4) . 2_656 ?
O63 V21 O56 170.9(5) . . ?
O65 V21 O56 87.0(4) . . ?
O64 V21 O56 85.8(4) . . ?
O62 V21 O56 72.8(4) . . ?
O91 V21 O56 78.9(4) 2_656 . ?
O63 V21 V22 104.5(4) . . ?
O65 V21 V22 39.4(3) . . ?
O64 V21 V22 38.7(3) . . ?
O62 V21 V22 129.8(3) . . ?
O91 V21 V22 127.1(3) 2_656 . ?
O56 V21 V22 84.3(2) . . ?
O66 V22 O64 99.2(5) . . ?
O66 V22 O67 97.2(5) . . ?
O64 V22 O67 96.1(4) . . ?
O66 V22 O65 104.2(5) . . ?
O64 V22 O65 77.5(4) . . ?
O67 V22 O65 158.4(4) . . ?
O66 V22 O102 96.7(5) . . ?
O64 V22 O102 161.3(4) . . ?
O67 V22 O102 91.5(4) . . ?
O65 V22 O102 89.2(4) . . ?
O66 V22 O57 170.6(5) . . ?
O64 V22 O57 83.4(4) . . ?
O67 V22 O57 73.6(4) . . ?
O65 V22 O57 85.1(4) . . ?
O102 V22 O57 82.5(3) . . ?
O66 V22 V21 106.2(4) . . ?
O64 V22 V21 39.1(3) . . ?
O67 V22 V21 131.4(3) . . ?
O65 V22 V21 38.5(3) . . ?
O102 V22 V21 126.1(3) . . ?
O57 V22 V21 81.6(2) . . ?
O68 V23 O69 101.5(5) . . ?
O68 V23 O70 100.8(5) . . ?
O69 V23 O70 77.4(4) . . ?
O68 V23 O67 98.8(5) . . ?
O69 V23 O67 159.0(4) . . ?
O70 V23 O67 93.6(4) . . ?
O68 V23 O101 95.9(5) . . ?
O69 V23 O101 88.3(4) . . ?
O70 V23 O101 159.8(4) . . ?
O67 V23 O101 94.9(4) . . ?
O68 V23 O57 170.1(5) . . ?
O69 V23 O57 87.0(3) . . ?
O70 V23 O57 85.8(4) . . ?
O67 V23 O57 73.3(4) . . ?
O101 V23 O57 79.3(3) . . ?
O68 V23 V24 107.6(4) . . ?
O69 V23 V24 39.1(3) . . ?
O70 V23 V24 38.6(3) . . ?
O67 V23 V24 128.0(3) . . ?
O101 V23 V24 124.8(3) . . ?
O57 V23 V24 82.1(2) . . ?
O71 V24 O72 97.1(5) . . ?
O71 V24 O70 99.5(5) . . ?
O72 V24 O70 97.6(4) . . ?
O71 V24 O69 103.3(5) . . ?
O72 V24 O69 159.3(4) . . ?
O70 V24 O69 75.8(4) . . ?
O71 V24 O80 96.5(5) . . ?
O72 V24 O80 93.4(4) . . ?
O70 V24 O80 159.3(4) . . ?
O69 V24 O80 87.8(4) . . ?
O71 V24 O55 169.3(5) . . ?
O72 V24 O55 73.1(4) . . ?
O70 V24 O55 86.2(4) . . ?
O69 V24 O55 86.8(4) . . ?
O80 V24 O55 80.3(4) . . ?
O71 V24 V23 107.7(4) . . ?
O72 V24 V23 131.3(3) . . ?
O70 V24 V23 38.3(3) . . ?
O69 V24 V23 37.7(3) . . ?
O80 V24 V23 123.5(3) . . ?
O55 V24 V23 82.4(2) . . ?

loop_
_geom_bond_atom_site_label_1
_geom_bond_atom_site_label_2
_geom_bond_distance
_geom_bond_site_symmetry_2
_geom_bond_publ_flag
C1 O5 1.408(19) . ?
C1 H1A 0.9797 . ?
C1 H1B 0.9800 . ?
C1 H1C 0.9801 . ?
C2 O8 1.458(9) . ?
C2 H2A 0.9800 . ?
C2 H2B 0.9800 . ?
C2 H2C 0.9800 . ?
C3 O10 1.415(18) . ?
C3 H3A 0.9799 . ?
C3 H3B 0.9801 . ?
C3 H3C 0.9801 . ?
C4 O11 1.467(17) . ?
C4 H4A 0.9801 . ?
C4 H4B 0.9799 . ?
C4 H4C 0.9798 . ?
C5 O15 1.42(2) . ?
C5 H5A 0.9801 . ?
C5 H5B 0.9798 . ?
C5 H5C 0.9804 . ?
C6 O17 1.393(17) . ?
C6 H6A 0.9800 . ?
C6 H6B 0.9798 . ?
C6 H6C 0.9803 . ?
C7 O12 1.461(19) . ?
C7 H7A 0.9802 . ?
C7 H7B 0.9798 . ?
C7 H7C 0.9799 . ?
C8 O7 1.431(18) . ?
C8 H8A 0.9802 . ?
C8 H8B 0.9801 . ?
C8 H8C 0.9799 . ?
C9 O18 1.33(3) . ?
C9 H9A 0.9801 . ?
C9 H9B 0.9799 . ?
C9 H9C 0.9802 . ?
C10 O23 1.44(2) . ?
C10 H10A 0.9799 . ?
C10 H10B 0.9800 . ?
C10 H10C 0.9799 . ?
C11 O36 1.47(3) . ?
C11 H11A 0.9802 . ?
C11 H11B 0.9798 . ?
C11 H11C 0.9805 . ?
C12 O34 1.41(3) . ?
C12 H12A 0.9800 . ?
C12 H12B 0.9800 . ?
C12 H12C 0.9799 . ?
C13 O31 1.54(3) . ?
C13 H13A 0.9799 . ?
C13 H13B 0.9800 . ?
C13 H13C 0.9801 . ?
C14 O28 1.47(3) . ?
C14 H14A 0.9800 . ?
C14 H14B 0.9804 . ?
C14 H14C 0.9800 . ?
C15 O26 1.46(2) . ?
C15 H15A 0.9800 . ?
C15 H15B 0.9802 . ?
C15 H15C 0.9801 . ?
C16 O33 1.451(17) . ?
C16 H16A 0.9799 . ?
C16 H16B 0.9801 . ?
C16 H16C 0.9800 . ?
C17 O29 1.484(19) . ?
C17 H17A 0.9800 . ?
C17 H17B 0.9800 . ?
C17 H17C 0.9800 . ?
C18 O24 1.40(2) . ?
C18 H18A 0.9801 . ?
C18 H18B 0.9802 . ?
C18 H18C 0.9799 . ?
C19 O54 1.44(3) . ?
C19 H19A 0.9800 . ?
C19 H19B 0.9800 . ?
C19 H19C 0.9799 . ?
C20 O42 1.51(3) . ?
C20 H20A 0.9799 . ?
C20 H20B 0.9801 . ?
C20 H20C 0.9800 . ?
C21 O44 1.43(3) . ?
C21 H21A 0.9797 . ?
C21 H21B 0.9798 . ?
C21 H21C 0.9799 . ?
C22 O47 1.46(4) . ?
C22 H22A 0.9799 . ?
C22 H22B 0.9799 . ?
C22 H22C 0.9799 . ?
C23 O49 1.50(3) . ?
C23 H23A 0.9801 . ?
C23 H23B 0.9800 . ?
C23 H23C 0.9800 . ?
C24 O51 1.52(3) . ?
C24 H24A 0.9797 . ?
C24 H24B 0.9798 . ?
C24 H24C 0.9800 . ?
C25 O46 1.38(2) . ?
C25 H25A 0.9800 . ?
C25 H25B 0.9801 . ?
C25 H25C 0.9800 . ?
C26 O41 1.40(3) . ?
C26 H26A 0.9800 . ?
C26 H26B 0.9805 . ?
C26 H26C 0.9798 . ?
C27 O52 1.512(9) . ?
C27 H27A 0.9800 . ?
C27 H27B 0.9800 . ?
C27 H27C 0.9800 . ?
C28 O70 1.433(9) . ?
C28 H28A 0.9800 . ?
C28 H28B 0.9800 . ?
C28 H28C 0.9801 . ?
C29 O72 1.427(10) . ?
C29 H29A 0.9802 . ?
C29 H29B 0.9801 . ?
C29 H29C 0.9801 . ?
C30 O60 1.475(10) . ?
C30 H30A 0.9800 . ?
C30 H30B 0.9799 . ?
C30 H30C 0.9799 . ?
C31 O62 1.446(10) . ?
C31 H31A 0.9800 . ?
C31 H31B 0.9803 . ?
C31 H31C 0.9802 . ?
C32 O64 1.466(9) . ?
C32 H32A 0.9798 . ?
C32 H32B 0.9802 . ?
C32 H32C 0.9801 . ?
C33 O67 1.470(10) . ?
C33 H33A 0.9804 . ?
C33 H33B 0.9799 . ?
C33 H33C 0.9801 . ?
C34 O65 1.508(9) . ?
C34 H34A 0.9800 . ?
C34 H34B 0.9800 . ?
C34 H34C 0.9800 . ?
C35 O69 1.714(9) . ?
C35 H35A 0.9799 . ?
C35 H35B 0.9801 . ?
C35 H35C 0.9801 . ?
C36 O59 1.533(9) . ?
C36 H36A 0.9800 . ?
C36 H36B 0.9800 . ?
C36 H36C 0.9800 . ?
C37 O74 1.166(8) . ?
C37 O73 1.276(8) . ?
C37 C39 1.4862 . ?
C38 C43 1.395(16) . ?
C38 C39 1.5300 . ?
C38 H38 0.9500 . ?
C39 C40 1.3209 . ?
C40 C41 1.444(14) . ?
C40 H40 0.9500 . ?
C41 C42 1.34(2) . ?
C41 C45 1.50(2) . ?
C42 C43 1.35(2) . ?
C42 H42 0.9500 . ?
C43 C44 1.51(3) . ?
C44 O76 1.23(2) . ?
C44 O75 1.28(2) . ?
C45 C46 1.38(2) . ?
C45 C50 1.43(2) . ?
C46 C47 1.41(2) . ?
C46 H46 0.9500 . ?
C47 C48 1.41(2) . ?
C47 H47 0.9500 . ?
C48 C49 1.41(2) . ?
C48 C51 1.484(17) . ?
C49 C50 1.34(2) . ?
C49 H49 0.9500 . ?
C50 H50 0.9500 . ?
C51 C52 1.3900 . ?
C51 C56 1.3900 . ?
C52 C53 1.3900 . ?
C52 H52 0.9500 . ?
C53 C54 1.3900 . ?
C53 H53 0.9500 . ?
C54 C55 1.3900 . ?
C54 C57 1.512(18) . ?
C55 C56 1.3900 . ?
C55 H55 0.9500 . ?
C56 H56 0.9500 . ?
C57 C62 1.37(2) . ?
C57 C58 1.37(2) . ?
C58 C59 1.38(2) . ?
C58 H58 0.9500 . ?
C59 C60 1.34(2) . ?
C59 C63 1.46(2) . ?
C60 C61 1.39(2) . ?
C60 H60 0.9500 . ?
C61 C62 1.40(2) . ?
C61 C64 1.58(2) . ?
C62 H62 0.9500 . ?
C63 O78 1.215(19) . ?
C63 O77 1.34(2) . ?
C64 O79 1.186(16) . ?
C64 O80 1.263(16) . ?
C65 O90 1.217(18) . ?
C65 O89 1.37(2) . ?
C65 C67 1.44(2) . ?
C66 C71 1.39(2) . ?
C66 C67 1.41(2) . ?
C66 H66 0.9500 . ?
C67 C68 1.37(2) . ?
C68 C69 1.35(2) . ?
C68 H68 0.9500 . ?
C69 C70 1.46(2) . ?
C69 C73 1.48(2) . ?
C70 C71 1.39(2) . ?
C70 H70 0.9500 . ?
C71 C72 1.53(2) . ?
C72 O91 1.176(18) . ?
C72 O92 1.260(19) . ?
C73 C74 1.3900 . ?
C73 C78 1.3900 . ?
C74 C75 1.3900 . ?
C74 H74 0.9500 . ?
C75 C76 1.3900 . ?
C75 H75 0.9500 . ?
C76 C77 1.3900 . ?
C76 C79 1.564(16) . ?
C77 C78 1.3900 . ?
C77 H77 0.9500 . ?
C78 H78 0.9500 . ?
C79 C80 1.3900 . ?
C79 C84 1.3900 . ?
C80 C81 1.3900 . ?
C80 H80 0.9500 . ?
C81 C82 1.3900 . ?
C81 H81 0.9500 . ?
C82 C83 1.3900 . ?
C82 C85 1.50(2) . ?
C83 C84 1.3900 . ?
C83 H83 0.9500 . ?
C84 H84 0.9500 . ?
C85 C90 1.34(3) . ?
C85 C86 1.43(3) . ?
C86 C87 1.31(2) . ?
C86 H86 0.9500 . ?
C87 C88 1.41(3) . ?
C87 C91 1.566(15) . ?
C88 C89 1.48(2) . ?
C88 H88 0.9500 . ?
C90 C89 1.37(2) . ?
C90 H90 0.9500 . ?
C91 O93 1.212(14) . ?
C91 O94 1.287(14) . ?
C92 O82 1.231(17) . ?
C92 O81 1.31(3) . ?
C92 C94 1.38(3) . ?
C93 C98 1.32(2) . ?
C93 C94 1.45(3) . ?
C93 H93 0.9500 . ?
C94 C95 1.44(3) . ?
C95 C96 1.33(2) . ?
C95 H95 0.9500 . ?
C96 C97 1.39(2) . ?
C96 C100 1.49(2) . ?
C97 C98 1.42(2) . ?
C97 H97 0.9500 . ?
C98 C99 1.52(2) . ?
C99 O83 1.206(16) . ?
C99 O84 1.254(17) . ?
C100 C105 1.37(2) . ?
C100 C101 1.39(2) . ?
C101 C102 1.34(2) . ?
C101 H101 0.9500 . ?
C102 C103 1.44(2) . ?
C102 H102 0.9500 . ?
C103 C104 1.38(2) . ?
C103 C106 1.503(14) . ?
C104 C105 1.39(2) . ?
C104 H104 0.9500 . ?
C105 H105 0.9500 . ?
C106 C107 1.3900 . ?
C106 C111 1.3900 . ?
C107 C108 1.3900 . ?
C107 H107 0.9500 . ?
C108 C109 1.3900 . ?
C108 H108 0.9500 . ?
C109 C110 1.3900 . ?
C109 C112 1.532(16) . ?
C110 C111 1.3900 . ?
C110 H110 0.9500 . ?
C111 H111 0.9500 . ?
C112 C113 1.37(2) . ?
C112 C117 1.38(2) . ?
C113 C114 1.390(19) . ?
C113 H113 0.9500 . ?
C114 C115 1.387(19) . ?
C114 C118 1.50(2) . ?
C115 C116 1.36(2) . ?
C115 H115 0.9500 . ?
C116 C117 1.40(2) . ?
C116 C119 1.50(2) . ?
C117 H117 0.9500 . ?
C118 O85 1.202(16) . ?
C118 O86 1.304(16) . ?
C119 O87 1.235(17) . ?
C119 O88 1.283(18) . ?
C120 O96 1.245(14) . ?
C120 O95 1.287(15) . ?
C120 C122 1.476(19) . ?
C121 C122 1.387(19) . ?
C121 C126 1.40(2) . ?
C121 H121 0.9500 . ?
C122 C123 1.369(19) . ?
C123 C124 1.426(19) . ?
C123 H123 0.9500 . ?
C124 C125 1.379(19) . ?
C124 C128 1.537(15) . ?
C125 C126 1.40(2) . ?
C125 H125 0.9500 . ?
C126 C127 1.46(2) . ?
C127 O97 1.255(17) . ?
C127 O98 1.294(17) . ?
C128 C129 1.3900 . ?
C128 C133 1.3900 . ?
C129 C130 1.3900 . ?
C129 H129 0.9500 . ?
C130 C131 1.3900 . ?
C130 H130 0.9500 . ?
C131 C132 1.3900 . ?
C131 C134 1.527(15) . ?
C132 C133 1.3900 . ?
C132 H132 0.9500 . ?
C133 H133 0.9500 . ?
C134 C139 1.381(19) . ?
C134 C135 1.446(19) . ?
C135 C136 1.337(19) . ?
C135 H135 0.9500 . ?
C136 C137 1.394(19) . ?
C136 H136 0.9500 . ?
C137 C138 1.380(18) . ?
C137 C140 1.513(18) . ?
C138 C139 1.368(19) . ?
C138 H138 0.9500 . ?
C139 H139 0.9500 . ?
C140 C145 1.399(18) . ?
C140 C141 1.408(18) . ?
C141 C142 1.386(19) . ?
C141 H141 0.9500 . ?
C142 C143 1.352(19) . ?
C142 C146 1.52(2) . ?
C143 C144 1.392(18) . ?
C143 H143 0.9500 . ?
C144 C145 1.391(18) . ?
C144 C147 1.477(19) . ?
C145 H145 0.9500 . ?
C146 O100 1.246(16) . ?
C146 O99 1.269(16) . ?
C147 O101 1.266(15) . ?
C147 O102 1.278(16) . ?
C148 C149 1.3900 . ?
C148 C153 1.3900 . ?
C148 P1 1.805(8) . ?
C149 C150 1.3900 . ?
C149 H149 0.9500 . ?
C150 C151 1.3900 . ?
C150 H150 0.9500 . ?
C151 C152 1.3900 . ?
C151 H151 0.9500 . ?
C152 C153 1.3900 . ?
C152 H152 0.9500 . ?
C153 H153 0.9500 . ?
C154 C155 1.3900 . ?
C154 C159 1.3901 . ?
C154 P2 1.760(4) . ?
C155 C156 1.3900 . ?
C155 H155 0.9500 . ?
C156 C157 1.3900 . ?
C156 H156 0.9500 . ?
C157 C158 1.3580 . ?
C157 H157 0.9500 . ?
C158 C159 1.4174 . ?
C158 H158 0.9500 . ?
C159 H159 0.9500 . ?
C160 C165 1.357(16) . ?
C160 C161 1.46(3) . ?
C160 P3 1.764(17) . ?
C161 C162 1.41(2) . ?
C161 H161 0.9500 . ?
C162 C163 1.3900 . ?
C162 H162 0.9500 . ?
C163 C164 1.3900 . ?
C163 H163 0.9500 . ?
C164 C165 1.3900 . ?
C164 H164 0.9500 . ?
C165 H165 0.9500 . ?
C166 C167 1.3900 . ?
C166 C171 1.3900 . ?
C166 P4 1.782(3) . ?
C167 C168 1.3900 . ?
C167 H167 0.9500 . ?
C168 C169 1.3900 . ?
C168 H168 0.9500 . ?
C169 C170 1.3900 . ?
C169 H169 0.9500 . ?
C170 C171 1.3900 . ?
C170 H170 0.9500 . ?
C171 H171 0.9500 . ?
C89 C172 1.5686 . ?
C172 O103 1.2122 . ?
C172 O104 1.2780 . ?
O1 P1 1.521(9) . ?
O1 V2 2.222(8) . ?
O1 V1 2.251(8) . ?
O2 P1 1.534(9) . ?
O2 V5 2.224(8) . ?
O2 V6 2.233(9) . ?
O3 P1 1.529(10) . ?
O3 V4 2.207(9) . ?
O3 V3 2.214(9) . ?
O4 V1 1.599(10) . ?
O5 V1 1.973(9) . ?
O5 V2 2.021(9) . ?
O6 V2 1.611(10) . ?
O7 V3 1.978(8) . ?
O7 V2 1.979(8) . ?
O8 V2 1.961(9) . ?
O8 V3 1.990(9) . ?
O9 V3 1.587(11) . ?
O10 V3 1.982(9) . ?
O10 V4 2.041(9) . ?
O11 V5 1.974(9) . ?
O11 V4 1.975(9) . ?
O12 V4 1.954(9) . ?
O12 V5 1.981(9) . ?
O13 V4 1.616(11) . ?
O14 V5 1.604(11) . ?
O15 V6 1.996(10) . ?
O15 V5 2.005(10) . ?
O16 V6 1.600(11) . ?
O17 V6 1.977(9) . ?
O17 V1 1.983(9) . ?
O18 V6 1.965(9) . ?
O18 V1 1.987(9) . ?
O19 P2 1.527(10) . ?
O19 V9 2.217(10) . ?
O19 V8 2.230(10) . ?
O20 P2 1.576(12) . ?
O20 V10 2.197(11) . ?
O20 V11 2.223(11) . ?
O21 P2 1.504(11) . ?
O21 V7 2.221(10) . ?
O21 V12 2.221(10) . ?
O22 V7 1.646(12) . ?
O23 V7 1.977(12) . ?
O23 V8 2.001(12) . ?
O24 V8 1.965(10) . ?
O24 V7 1.969(10) . ?
O25 V8 1.609(12) . ?
O26 V9 1.981(12) . ?
O26 V8 2.026(12) . ?
O27 V9 1.606(13) . ?
O28 V10 1.977(12) . ?
O28 V9 1.980(12) . ?
O29 V10 1.972(11) . ?
O29 V9 1.984(11) . ?
O30 V10 1.560(15) . ?
O31 V10 1.967(14) . ?
O31 V11 2.017(14) . ?
O32 V11 1.596(16) . ?
O33 V11 1.958(12) . ?
O33 V12 1.983(12) . ?
O34 V12 1.963(14) . ?
O34 V11 1.964(14) . ?
O35 V12 1.612(15) . ?
O36 V7 1.972(12) . ?
O36 V12 2.019(12) . ?
O37 P3 1.494(11) . ?
O37 V13 2.246(10) . ?
O37 V18 2.270(11) . ?
O38 P3 1.514(11) . ?
O38 V16 2.222(11) . ?
O38 V17 2.252(11) . ?
O39 P3 1.532(12) . ?
O39 V14 2.210(12) . ?
O39 V15 2.219(11) . ?
O40 V13 1.584(16) . ?
O41 V13 1.979(12) . ?
O41 V14 2.003(12) . ?
O42 V14 1.974(14) . ?
O42 V13 2.007(14) . ?
O43 V14 1.601(15) . ?
O44 V15 1.965(14) . ?
O44 V14 2.001(14) . ?
O45 V15 1.626(14) . ?
O46 V15 1.953(11) . ?
O46 V16 2.000(11) . ?
O47 V15 1.951(13) . ?
O47 V16 1.962(13) . ?
O48 V16 1.600(13) . ?
O49 V17 1.981(11) . ?
O49 V16 2.012(11) . ?
O50 V17 1.580(13) . ?
O51 V17 1.976(12) . ?
O51 V18 1.991(12) . ?
O52 V18 1.970(10) . ?
O52 V17 1.995(10) . ?
O53 V18 1.587(13) . ?
O54 V13 1.986(13) . ?
O54 V18 2.000(13) . ?
O55 P4 1.529(10) . ?
O55 V19 2.194(9) . ?
O55 V24 2.217(9) . ?
O56 P4 1.563(10) . ?
O56 V20 2.183(9) . ?
O56 V21 2.233(9) . ?
O57 P4 1.497(9) . ?
O57 V22 2.230(9) . ?
O57 V23 2.233(8) . ?
O58 V19 1.617(13) . ?
O59 V19 1.980(10) . ?
O59 V20 1.984(10) . ?
O60 V20 1.956(11) . ?
O60 V19 1.973(11) . ?
O61 V20 1.620(14) . ?
O62 V21 1.997(11) . ?
O62 V20 2.003(11) . ?
O63 V21 1.598(12) . ?
O64 V22 1.971(10) . ?
O64 V21 1.988(10) . ?
O65 V21 1.960(10) . ?
O65 V22 2.002(10) . ?
O66 V22 1.606(11) . ?
O67 V22 1.975(10) . ?
O67 V23 1.985(10) . ?
O68 V23 1.616(11) . ?
O69 V23 1.950(9) . ?
O69 V24 2.009(9) . ?
O70 V23 1.975(9) . ?
O70 V24 1.987(9) . ?
O71 V24 1.597(11) . ?
O72 V24 1.979(10) . ?
O72 V19 2.021(10) . ?
O73 V3 2.053(9) . ?
O74 V4 2.042(9) . ?
O79 V19 2.038(10) . ?
O80 V24 2.072(10) . ?
O83 V7 2.024(10) . ?
O84 V12 2.087(11) . ?
O85 V5 2.106(10) 2_656 ?
O86 V6 2.039(10) 2_656 ?
O87 V18 2.048(10) . ?
O88 V13 2.088(11) . ?
O89 V11 2.057(12) . ?
O90 V10 2.004(12) . ?
O91 V21 2.048(12) 2_656 ?
O92 V20 2.080(11) 2_656 ?
O93 V14 2.055(12) . ?
O94 V15 2.034(12) . ?
O95 V1 2.035(9) 2_656 ?
O96 V2 2.060(9) 2_656 ?
O97 V17 2.037(10) . ?
O98 V16 2.056(11) . ?
O99 V8 2.065(10) 2_656 ?
O100 V9 1.995(11) 2_656 ?
O101 V23 2.043(9) . ?
O102 V22 2.037(9) . ?
N1S C3S 1.367(17) . ?
N1S C2S 1.461(17) . ?
N1S C1S 1.464(17) . ?
C1S H1S1 0.9800 . ?
C1S H1S2 0.9799 . ?
C1S H1S3 0.9800 . ?
C2S H2S1 0.9800 . ?
C2S H2S2 0.9799 . ?
C2S H2S3 0.9801 . ?
C3S O2S 1.24(3) . ?
C3S H3S 0.9500 . ?
N2S C6S 1.338(19) . ?
N2S C5S 1.457(19) . ?
N2S C4S 1.459(19) . ?
C4S H4S1 0.9801 . ?
C4S H4S2 0.9800 . ?
C4S H4S3 0.9800 . ?
C5S H5S1 0.9801 . ?
C5S H5S2 0.9799 . ?
C5S H5S3 0.9799 . ?
C6S O1S 1.197(19) . ?
C6S H6S 0.9500 . ?
N3S C10S 1.38(2) . ?
N3S C8S 1.462(17) . ?
N3S C9S 1.473(16) . ?
N3S C7S 1.52(2) . ?
C7S H7S1 0.9801 . ?
C7S H7S2 0.9800 . ?
C7S H7S3 0.9800 . ?
C8S H8S1 0.9800 . ?
C8S H8S2 0.9800 . ?
C8S H8S3 0.9800 . ?
C9S H9S1 0.9800 . ?
C9S H9S2 0.9800 . ?
C9S H9S3 0.9799 . ?
C10S H10D 0.9800 . ?
C10S H10E 0.9799 . ?
C10S H10F 0.9800 . ?
N4S C13S 1.43(7) . ?
N4S C12S 1.471(18) . ?
N4S C14S 1.49(4) 2_656 ?
N4S C11S 1.489(19) . ?
C11S H11D 0.9800 . ?
C11S H11E 0.9801 . ?
C11S H11F 0.9802 . ?
C12S H12D 0.9800 . ?
C12S H12E 0.9802 . ?
C12S H12F 0.9800 . ?
C13S H13D 0.9801 . ?
C13S H13E 0.9801 . ?
C13S H13F 0.9800 . ?
C14S H14D 0.9800 . ?
C14S H14E 0.9800 . ?
C14S H14F 0.9801 . ?
N5S C18S 1.46(4) 4_556 ?
N5S C16S 1.50(2) . ?
N5S C15S 1.511(19) . ?
N5S C17S 1.52(5) . ?
C15S H15D 0.9800 . ?
C15S H15E 0.9801 . ?
C15S H15F 0.9800 . ?
C16S H16D 0.9800 . ?
C16S H16E 0.9800 . ?
C16S H16F 0.9799 . ?
C17S H17D 0.9798 . ?
C17S H17E 0.9801 . ?
C17S H17F 0.9800 . ?
C18S H18D 0.9800 . ?
C18S H18E 0.9798 . ?
C18S H18F 0.9800 . ?
N6S C21S 1.487(19) . ?
N6S C22S 1.49(2) . ?
N6S C19S 1.504(19) . ?
N6S C20S 1.517(19) . ?
C19S H19D 0.9799 . ?
C19S H19E 0.9800 . ?
C19S H19F 0.9801 . ?
C20S H20D 0.9799 . ?
C20S H20E 0.9800 . ?
C20S H20F 0.9798 . ?
C21S H21D 0.9800 . ?
C21S H21E 0.9799 . ?
C21S H21F 0.9802 . ?
C22S H22D 0.9798 . ?
C22S H22E 0.9801 . ?
C22S H22F 0.9799 . ?
V1 V6 3.090(3) . ?
V2 V3 3.102(3) . ?
V4 V5 3.110(4) . ?
V7 V8 3.098(4) . ?
V9 V10 3.084(5) . ?
V11 V12 3.098(4) . ?
V13 V14 3.111(5) . ?
V15 V16 3.091(5) . ?
V17 V18 3.087(4) . ?
V19 V20 3.095(4) . ?
V21 V22 3.081(4) . ?
V23 V24 3.103(3) . ?
